data_7000541
loop_
_publ_author_name
'Dugah, Divine T.'
'Skelton, Brian W.'
'Delbridge, Ewan E.'

_publ_section_title
;
 Synthesis and characterization of new divalent lanthanide complexes
 supported by amine bis(phenolate) ligands and their applications in
 the ring opening polymerization of cyclic esters
;
_journal_issue 8
_journal_name_full 'Dalton Transactions'
_journal_page_first 1436
_journal_paper_doi 10.1039/b816916k
_journal_year 2009
_chemical_formula_moiety 'C72 H116 N4 O4 Yb2, C7 H8'
_chemical_formula_sum 'C79 H124 N4 O4 Yb2'
_chemical_formula_weight 1539.9
_chemical_name_systematic
;
?
;
_space_group_IT_number 2
_symmetry_cell_setting triclinic
_symmetry_space_group_name_Hall '-P 1'
_symmetry_space_group_name_H-M 'P -1'
_atom_sites_solution_hydrogens geom
_atom_sites_solution_primary direct
_atom_sites_solution_secondary difmap
_audit_creation_date 2008-10-23T12:58:26-00:00
_audit_creation_method 'WinGX routine CIF_UPDATE'
_cell_angle_alpha 85.744(2)
_cell_angle_beta 86.711(2)
_cell_angle_gamma 79.599(2)
_cell_formula_units_Z 2
_cell_length_a 9.8103(10)
_cell_length_b 14.4406(10)
_cell_length_c 28.081(3)
_cell_measurement_reflns_used 7890
_cell_measurement_temperature 173(2)
_cell_measurement_theta_max 28.084
_cell_measurement_theta_min 2.27
_cell_volume 3898.1(6)
_computing_cell_refinement
;
SAINT (Version 7.12A). Bruker AXS Inc., Madison, Wisconsin, USA.
;
_computing_data_collection
;
Bruker (2005). APEX2 (Version 2.0-2)
Bruker AXS Inc., Madison, Wisconsin, USA.
;
_computing_data_reduction
;
Sheldrick, G. M. (2003). SADABS. Version 2.08.
University of G\"ottingen, Germany.
;
_computing_structure_refinement 'SHELXL-97 (Sheldrick, 1997)'
_computing_structure_solution 'SHELXS-97 (Sheldrick, 1990)'
_diffrn_ambient_temperature 173(2)
_diffrn_measured_fraction_theta_full 0.989
_diffrn_measured_fraction_theta_max 0.913
_diffrn_measurement_device_type
;
Bruker Apex I CCD diffractometer
;
_diffrn_measurement_method '\w scans'
_diffrn_radiation_monochromator graphite
_diffrn_radiation_type MoK\a
_diffrn_radiation_wavelength 0.71073
_diffrn_reflns_av_R_equivalents 0.023
_diffrn_reflns_av_unetI/netI 0.0293
_diffrn_reflns_limit_h_max 12
_diffrn_reflns_limit_h_min -12
_diffrn_reflns_limit_k_max 18
_diffrn_reflns_limit_k_min -19
_diffrn_reflns_limit_l_max 36
_diffrn_reflns_limit_l_min -36
_diffrn_reflns_number 44182
_diffrn_reflns_theta_full 26.5
_diffrn_reflns_theta_max 28.27
_diffrn_reflns_theta_min 1.44
_exptl_absorpt_coefficient_mu 2.432
_exptl_absorpt_correction_T_max 1
_exptl_absorpt_correction_T_min .77
_exptl_absorpt_correction_type multi-scan
_exptl_absorpt_process_details
;
SADABS; Sheldrick, 2003

;
_exptl_crystal_colour colourless
_exptl_crystal_density_diffrn 1.312
_exptl_crystal_density_method 'not measured'
_exptl_crystal_description prism
_exptl_crystal_F_000 1596
_exptl_crystal_size_max 0.45
_exptl_crystal_size_mid 0.36
_exptl_crystal_size_min 0.25
_refine_diff_density_max 2.841
_refine_diff_density_min -1.18
_refine_diff_density_rms 0.13
_refine_ls_extinction_method none
_refine_ls_goodness_of_fit_ref 1.088
_refine_ls_hydrogen_treatment constr
_refine_ls_matrix_type full
_refine_ls_number_parameters 843
_refine_ls_number_reflns 17646
_refine_ls_number_restraints 6
_refine_ls_restrained_S_all 1.089
_refine_ls_R_factor_all 0.0519
_refine_ls_R_factor_gt 0.0459
_refine_ls_shift/su_max 0.011
_refine_ls_shift/su_mean 0
_refine_ls_structure_factor_coef Fsqd
_refine_ls_weighting_details 'calc w=1/[\s^2^(Fo^2^)+(0.0392P)^2^+23.8183P] where P=(Fo^2^+2Fc^2^)/3'
_refine_ls_weighting_scheme calc
_refine_ls_wR_factor_gt 0.122
_refine_ls_wR_factor_ref 0.1254
_reflns_number_gt 15322
_reflns_number_total 17646
_reflns_threshold_expression I>2sigma(I)
_cod_data_source_file b816916k.txt
_cod_data_source_block eddd04
_cod_depositor_comments
;
The following automatic conversions were performed:
'_exptl_absorpt_correction_type' value 'multi_scan' changed to
'multi-scan' according to
'/home/saulius/struct/CIF-dictionaries/cif_core.dic' dictionary named
'cif_core.dic' version 2.4.1 from 2010-06-29.

Automatic conversion script
Id: cif_fix_enum 1527 2010-12-29 10:47:43Z saulius 
;
_cod_original_cell_volume 3898.0(6)
_cod_original_sg_symbol_Hall -p_1
_cod_original_sg_symbol_H-M P_-1
_cod_database_code 7000541

loop_
_symmetry_equiv_pos_as_xyz
'x, y, z'
'-x, -y, -z'

loop_
_atom_site_label
_atom_site_type_symbol
_atom_site_fract_x
_atom_site_fract_y
_atom_site_fract_z
_atom_site_U_iso_or_equiv
_atom_site_adp_type
_atom_site_occupancy
_atom_site_symmetry_multiplicity
_atom_site_calc_flag
_atom_site_refinement_flags
_atom_site_disorder_assembly
_atom_site_disorder_group
Yb1 Yb 0.46951(2) 0.369502(15) 0.300297(8) 0.03023(7) Uani 1 1 d . . .
Yb2 Yb 0.45594(2) 0.525601(15) 0.194113(8) 0.03134(7) Uani 1 1 d . . .
N1 N 0.2840(5) 0.6600(3) 0.22679(15) 0.0316(9) Uani 1 1 d . . .
C101 C 0.3269(7) 0.7507(4) 0.2120(2) 0.0420(13) Uani 1 1 d . . .
H10A H 0.2772 0.778 0.1831 0.05 Uiso 1 1 calc R . .
H10B H 0.2974 0.7945 0.2377 0.05 Uiso 1 1 calc R . .
C102 C 0.4748(7) 0.7458(4) 0.2018(3) 0.0560(19) Uani 1 1 d . . .
H10C H 0.5257 0.7205 0.2307 0.067 Uiso 1 1 calc R . .
H10D H 0.4941 0.8101 0.1933 0.067 Uiso 1 1 calc R . .
N103 N 0.5284(5) 0.6810(3) 0.15933(19) 0.0434(11) Uani 1 1 d . . .
C104 C 0.6828(10) 0.6661(7) 0.1590(4) 0.081(3) Uani 1 1 d D . .
H10E H 0.7116 0.6393 0.1911 0.097 Uiso 1 1 calc R . .
H10F H 0.7194 0.6178 0.1361 0.097 Uiso 1 1 calc R . .
C105 C 0.7498(13) 0.7471(10) 0.1470(6) 0.137(5) Uani 1 1 d D . .
H10G H 0.7216 0.7757 0.1156 0.206 Uiso 1 1 calc R . .
H10H H 0.8507 0.7267 0.1463 0.206 Uiso 1 1 calc R . .
H10I H 0.7223 0.7935 0.1711 0.206 Uiso 1 1 calc R . .
C106 C 0.4697(10) 0.7266(7) 0.1156(3) 0.079(3) Uani 1 1 d D . .
H10J H 0.3673 0.734 0.1189 0.094 Uiso 1 1 calc R . .
H10K H 0.4937 0.7904 0.1108 0.094 Uiso 1 1 calc R . .
C107 C 0.5181(12) 0.6748(7) 0.0744(4) 0.100(3) Uani 1 1 d D . .
H10L H 0.5804 0.7087 0.0543 0.149 Uiso 1 1 calc R . .
H10M H 0.4388 0.6681 0.056 0.149 Uiso 1 1 calc R . .
H10N H 0.5682 0.6121 0.0846 0.149 Uiso 1 1 calc R . .
C10 C 0.2681(5) 0.6443(4) 0.27966(18) 0.0328(11) Uani 1 1 d . . .
H10O H 0.2474 0.5801 0.2873 0.039 Uiso 1 1 calc R . .
H10P H 0.1873 0.6897 0.2912 0.039 Uiso 1 1 calc R . .
O11 O 0.5223(4) 0.5177(2) 0.27279(13) 0.0297(7) Uani 1 1 d . . .
C11 C 0.5141(6) 0.5880(3) 0.30270(18) 0.0304(10) Uani 1 1 d . . .
C12 C 0.3925(5) 0.6543(4) 0.30656(18) 0.0315(10) Uani 1 1 d . . .
C13 C 0.3830(6) 0.7265(4) 0.3371(2) 0.0367(12) Uani 1 1 d . . .
H13 H 0.2989 0.7708 0.3392 0.044 Uiso 1 1 calc R . .
C14 C 0.4916(7) 0.7364(4) 0.3646(2) 0.0400(13) Uani 1 1 d . A .
C141 C 0.4761(7) 0.8152(4) 0.3996(2) 0.0480(15) Uani 1 1 d . . .
C142 C 0.487(2) 0.7684(11) 0.4511(5) 0.082(5) Uani 0.616(15) 1 d P A 1
H14A H 0.5766 0.7265 0.4541 0.123 Uiso 0.616(15) 1 calc PR A 1
H14B H 0.412 0.7318 0.4578 0.123 Uiso 0.616(15) 1 calc PR A 1
H14C H 0.478 0.8174 0.474 0.123 Uiso 0.616(15) 1 calc PR A 1
C143 C 0.3479(17) 0.8873(11) 0.3938(7) 0.089(7) Uani 0.616(15) 1 d P A 1
H14D H 0.3455 0.9359 0.4166 0.133 Uiso 0.616(15) 1 calc PR A 1
H14E H 0.2663 0.8571 0.3998 0.133 Uiso 0.616(15) 1 calc PR A 1
H14F H 0.3476 0.9165 0.3611 0.133 Uiso 0.616(15) 1 calc PR A 1
C144 C 0.6031(18) 0.8688(10) 0.3908(6) 0.068(4) Uani 0.616(15) 1 d P A 1
H14G H 0.5946 0.9186 0.4133 0.102 Uiso 0.616(15) 1 calc PR A 1
H14H H 0.6037 0.8971 0.358 0.102 Uiso 0.616(15) 1 calc PR A 1
H14I H 0.6898 0.8242 0.3958 0.102 Uiso 0.616(15) 1 calc PR A 1
C145 C 0.366(3) 0.7978(17) 0.4391(8) 0.072(8) Uani 0.384(15) 1 d P A 2
H14J H 0.3943 0.7353 0.4553 0.108 Uiso 0.384(15) 1 calc PR A 2
H14K H 0.2766 0.8008 0.4248 0.108 Uiso 0.384(15) 1 calc PR A 2
H14L H 0.3578 0.8461 0.4623 0.108 Uiso 0.384(15) 1 calc PR A 2
C146 C 0.419(3) 0.910(2) 0.3716(10) 0.080(8) Uiso 0.384(15) 1 d P A 2
H14M H 0.4461 0.9626 0.3871 0.12 Uiso 0.384(15) 1 calc PR A 2
H14N H 0.3176 0.9192 0.3716 0.12 Uiso 0.384(15) 1 calc PR A 2
H14O H 0.4575 0.9094 0.3387 0.12 Uiso 0.384(15) 1 calc PR A 2
C147 C 0.605(2) 0.828(2) 0.4208(11) 0.072(8) Uani 0.384(15) 1 d P A 2
H14P H 0.6731 0.84 0.3952 0.108 Uiso 0.384(15) 1 calc PR A 2
H14Q H 0.6422 0.7713 0.4403 0.108 Uiso 0.384(15) 1 calc PR A 2
H14R H 0.5848 0.8823 0.4408 0.108 Uiso 0.384(15) 1 calc PR A 2
C15 C 0.6131(6) 0.6703(4) 0.3602(2) 0.0369(12) Uani 1 1 d . . .
H15 H 0.6891 0.6755 0.3788 0.044 Uiso 1 1 calc R A .
C16 C 0.6282(5) 0.5960(3) 0.32939(18) 0.0266(9) Uani 1 1 d . A .
C161 C 0.7690(6) 0.5276(4) 0.3265(2) 0.0368(12) Uani 1 1 d . . .
C162 C 0.8348(7) 0.5377(5) 0.2755(3) 0.0524(16) Uani 1 1 d . A .
H16A H 0.8513 0.6024 0.2687 0.079 Uiso 1 1 calc R . .
H16B H 0.7716 0.5234 0.2523 0.079 Uiso 1 1 calc R . .
H16C H 0.923 0.4936 0.273 0.079 Uiso 1 1 calc R . .
C163 C 0.8730(7) 0.5470(5) 0.3614(3) 0.062(2) Uani 1 1 d . A .
H16D H 0.836 0.5384 0.3942 0.093 Uiso 1 1 calc R . .
H16E H 0.889 0.612 0.3552 0.093 Uiso 1 1 calc R . .
H16F H 0.9608 0.5032 0.3569 0.093 Uiso 1 1 calc R . .
C164 C 0.7499(7) 0.4248(4) 0.3369(3) 0.0498(15) Uani 1 1 d . A .
H16G H 0.8391 0.3856 0.3449 0.075 Uiso 1 1 calc R . .
H16H H 0.7157 0.4021 0.3086 0.075 Uiso 1 1 calc R . .
H16I H 0.6828 0.4209 0.3639 0.075 Uiso 1 1 calc R . .
C20 C 0.1448(6) 0.6563(4) 0.2074(2) 0.0366(12) Uani 1 1 d . . .
H20A H 0.1115 0.5994 0.2219 0.044 Uiso 1 1 calc R . .
H20B H 0.0775 0.7121 0.2171 0.044 Uiso 1 1 calc R . .
O21 O 0.2664(4) 0.4970(3) 0.16082(14) 0.0392(9) Uani 1 1 d . . .
C21 C 0.2055(6) 0.5693(4) 0.1333(2) 0.0354(11) Uani 1 1 d . . .
C22 C 0.1483(6) 0.6541(4) 0.1539(2) 0.0361(12) Uani 1 1 d . . .
C23 C 0.0947(6) 0.7350(4) 0.1256(2) 0.0406(13) Uani 1 1 d . . .
H23 H 0.0567 0.7913 0.1406 0.049 Uiso 1 1 calc R . .
C24 C 0.0958(6) 0.7349(4) 0.0763(2) 0.0419(13) Uani 1 1 d . . .
C241 C 0.0487(7) 0.8251(5) 0.0443(2) 0.0531(17) Uani 1 1 d . . .
C242 C -0.0050(10) 0.9099(6) 0.0734(3) 0.076(3) Uani 1 1 d . . .
H24A H -0.0848 0.8976 0.0939 0.113 Uiso 1 1 calc R . .
H24B H -0.0334 0.9656 0.0517 0.113 Uiso 1 1 calc R . .
H24C H 0.0686 0.9212 0.0932 0.113 Uiso 1 1 calc R . .
C243 C -0.0646(9) 0.8093(7) 0.0114(3) 0.077(3) Uani 1 1 d . . .
H24D H -0.1451 0.795 0.031 0.115 Uiso 1 1 calc R . .
H24E H -0.0281 0.7564 -0.0083 0.115 Uiso 1 1 calc R . .
H24F H -0.0926 0.8665 -0.0093 0.115 Uiso 1 1 calc R . .
C244 C 0.1747(8) 0.8461(6) 0.0130(3) 0.067(2) Uani 1 1 d . . .
H24G H 0.1465 0.9022 -0.0084 0.1 Uiso 1 1 calc R . .
H24H H 0.2111 0.792 -0.006 0.1 Uiso 1 1 calc R . .
H24I H 0.2469 0.8574 0.0334 0.1 Uiso 1 1 calc R . .
C25 C 0.1448(6) 0.6492(5) 0.0566(2) 0.0426(13) Uani 1 1 d . . .
H25 H 0.1424 0.6474 0.0229 0.051 Uiso 1 1 calc R . .
C26 C 0.1975(6) 0.5653(4) 0.0827(2) 0.0368(12) Uani 1 1 d . . .
C261 C 0.2410(7) 0.4718(5) 0.0589(2) 0.0447(14) Uani 1 1 d . . .
C262 C 0.2190(9) 0.4826(6) 0.0051(2) 0.0617(19) Uani 1 1 d . . .
H26A H 0.2722 0.529 -0.01 0.093 Uiso 1 1 calc R . .
H26B H 0.1202 0.504 -0.0003 0.093 Uiso 1 1 calc R . .
H26C H 0.2504 0.4216 -0.0087 0.093 Uiso 1 1 calc R . .
C263 C 0.1512(8) 0.4013(5) 0.0817(3) 0.0537(17) Uani 1 1 d . . .
H26D H 0.1782 0.3408 0.067 0.081 Uiso 1 1 calc R . .
H26E H 0.0532 0.4263 0.0763 0.081 Uiso 1 1 calc R . .
H26F H 0.1651 0.3922 0.1161 0.081 Uiso 1 1 calc R . .
C264 C 0.3931(7) 0.4302(5) 0.0662(3) 0.0531(16) Uani 1 1 d . . .
H26G H 0.451 0.476 0.0538 0.08 Uiso 1 1 calc R . .
H26H H 0.4187 0.3724 0.0491 0.08 Uiso 1 1 calc R . .
H26I H 0.4073 0.4154 0.1004 0.08 Uiso 1 1 calc R . .
N2 N 0.2917(4) 0.2757(3) 0.27679(15) 0.0302(9) Uani 1 1 d . . .
C201 C 0.3384(6) 0.1738(4) 0.2899(2) 0.0366(12) Uani 1 1 d . . .
H20C H 0.3091 0.1367 0.2653 0.044 Uiso 1 1 calc R . .
H20D H 0.2913 0.1572 0.3206 0.044 Uiso 1 1 calc R . .
C202 C 0.4925(8) 0.1455(5) 0.2945(3) 0.0576(18) Uani 1 1 d . . .
H20E H 0.5399 0.1593 0.2634 0.069 Uiso 1 1 calc R . .
H20F H 0.515 0.0766 0.3023 0.069 Uiso 1 1 calc R . .
N203 N 0.5469(5) 0.1960(3) 0.33238(18) 0.0378(10) Uani 1 1 d . . .
C204 C 0.7030(9) 0.1763(6) 0.3264(3) 0.074(2) Uani 1 1 d . . .
H20G H 0.7284 0.1927 0.2926 0.088 Uiso 1 1 calc R . .
H20H H 0.7395 0.2197 0.346 0.088 Uiso 1 1 calc R . .
C205 C 0.7757(10) 0.0788(7) 0.3390(4) 0.090(3) Uani 1 1 d . . .
H20I H 0.751 0.0605 0.3722 0.135 Uiso 1 1 calc R . .
H20J H 0.8762 0.0765 0.3352 0.135 Uiso 1 1 calc R . .
H20K H 0.748 0.0352 0.3178 0.135 Uiso 1 1 calc R . .
C206 C 0.4953(10) 0.1705(6) 0.3795(3) 0.076(3) Uani 1 1 d D . .
H20L H 0.524 0.1016 0.3862 0.091 Uiso 1 1 calc R . .
H20M H 0.3926 0.1844 0.3803 0.091 Uiso 1 1 calc R . .
C207 C 0.5431(13) 0.2190(8) 0.4169(4) 0.101(3) Uani 1 1 d D . .
H20N H 0.6447 0.2068 0.416 0.151 Uiso 1 1 calc R . .
H20O H 0.5075 0.1961 0.4481 0.151 Uiso 1 1 calc R . .
H20P H 0.5093 0.287 0.412 0.151 Uiso 1 1 calc R . .
C30 C 0.2696(5) 0.2932(4) 0.22438(18) 0.0323(11) Uani 1 1 d . . .
H30A H 0.2446 0.3621 0.2171 0.039 Uiso 1 1 calc R . .
H30B H 0.1893 0.2648 0.2169 0.039 Uiso 1 1 calc R . .
O31 O 0.5205(4) 0.3636(2) 0.21860(13) 0.0310(7) Uani 1 1 d . . .
C31 C 0.5140(5) 0.2946(4) 0.18973(18) 0.0301(10) Uani 1 1 d . . .
C32 C 0.3908(5) 0.2556(4) 0.19153(18) 0.0302(10) Uani 1 1 d . . .
C33 C 0.3762(6) 0.1866(4) 0.1610(2) 0.0341(11) Uani 1 1 d . . .
H33 H 0.2928 0.1616 0.1626 0.041 Uiso 1 1 calc R . .
C34 C 0.4812(6) 0.1540(4) 0.1283(2) 0.0390(12) Uani 1 1 d . . .
C341 C 0.4642(7) 0.0818(5) 0.0918(3) 0.0512(16) Uani 1 1 d . . .
C342 C 0.5921(9) 0.0044(5) 0.0890(3) 0.065(2) Uani 1 1 d . . .
H34A H 0.6033 -0.0311 0.1201 0.098 Uiso 1 1 calc R . .
H34B H 0.6744 0.033 0.0807 0.098 Uiso 1 1 calc R . .
H34C H 0.5809 -0.0382 0.0646 0.098 Uiso 1 1 calc R . .
C343 C 0.4483(10) 0.1356(6) 0.0422(3) 0.072(2) Uani 1 1 d . . .
H34D H 0.4376 0.0917 0.0183 0.108 Uiso 1 1 calc R . .
H34E H 0.5309 0.1636 0.0337 0.108 Uiso 1 1 calc R . .
H34F H 0.3662 0.1855 0.0433 0.108 Uiso 1 1 calc R . .
C344 C 0.3369(10) 0.0360(7) 0.1037(4) 0.089(3) Uani 1 1 d . . .
H34G H 0.3298 -0.0081 0.0794 0.134 Uiso 1 1 calc R . .
H34H H 0.2534 0.085 0.1041 0.134 Uiso 1 1 calc R . .
H34I H 0.3455 0.0019 0.1352 0.134 Uiso 1 1 calc R . .
C35 C 0.6026(6) 0.1920(4) 0.1273(2) 0.0421(13) Uani 1 1 d . . .
H35 H 0.6752 0.1703 0.1048 0.051 Uiso 1 1 calc R . .
C36 C 0.6232(6) 0.2615(4) 0.15822(19) 0.0332(11) Uani 1 1 d . . .
C361 C 0.7609(6) 0.2980(5) 0.1540(2) 0.0440(14) Uani 1 1 d . . .
C362 C 0.8639(8) 0.2512(7) 0.1161(3) 0.086(3) Uani 1 1 d . . .
H36A H 0.8834 0.1828 0.1235 0.128 Uiso 1 1 calc R . .
H36B H 0.9504 0.2763 0.1158 0.128 Uiso 1 1 calc R . .
H36C H 0.824 0.2645 0.0846 0.128 Uiso 1 1 calc R . .
C363 C 0.7353(8) 0.4062(5) 0.1421(3) 0.064(2) Uani 1 1 d . . .
H36D H 0.6734 0.4219 0.1154 0.096 Uiso 1 1 calc R . .
H36E H 0.8238 0.4266 0.1332 0.096 Uiso 1 1 calc R . .
H36F H 0.6923 0.4384 0.1702 0.096 Uiso 1 1 calc R . .
C364 C 0.8311(7) 0.2784(6) 0.2018(3) 0.0584(18) Uani 1 1 d . . .
H36G H 0.7689 0.3085 0.227 0.088 Uiso 1 1 calc R . .
H36H H 0.9174 0.3039 0.1997 0.088 Uiso 1 1 calc R . .
H36I H 0.852 0.2101 0.2095 0.088 Uiso 1 1 calc R . .
C40 C 0.1564(6) 0.3116(4) 0.3018(2) 0.0357(11) Uani 1 1 d . . .
H40A H 0.0895 0.2706 0.2956 0.043 Uiso 1 1 calc R . .
H40B H 0.1203 0.3758 0.288 0.043 Uiso 1 1 calc R . .
O41 O 0.2849(4) 0.4419(3) 0.34156(14) 0.0396(9) Uani 1 1 d . . .
C41 C 0.2237(6) 0.3872(4) 0.3724(2) 0.0344(11) Uani 1 1 d . . .
C42 C 0.1632(5) 0.3154(4) 0.35498(19) 0.0335(11) Uani 1 1 d . . .
C43 C 0.1058(6) 0.2522(4) 0.3863(2) 0.0382(12) Uani 1 1 d . . .
H43 H 0.0646 0.2051 0.3736 0.046 Uiso 1 1 calc R . .
C44 C 0.1072(6) 0.2561(4) 0.4357(2) 0.0405(13) Uani 1 1 d . B .
C441 C 0.0531(8) 0.1808(5) 0.4695(2) 0.0538(16) Uani 1 1 d D . .
C442 C 0.147(2) 0.0879(9) 0.4628(6) 0.135(9) Uani 0.763(14) 1 d P B 1
H44A H 0.1322 0.0654 0.4318 0.202 Uiso 0.763(14) 1 calc PR B 1
H44B H 0.1266 0.0417 0.4884 0.202 Uiso 0.763(14) 1 calc PR B 1
H44C H 0.244 0.0959 0.464 0.202 Uiso 0.763(14) 1 calc PR B 1
C443 C -0.0954(14) 0.1822(12) 0.4615(5) 0.099(6) Uani 0.763(14) 1 d P B 1
H44D H -0.1302 0.1353 0.4837 0.149 Uiso 0.763(14) 1 calc PR B 1
H44E H -0.1054 0.1671 0.4285 0.149 Uiso 0.763(14) 1 calc PR B 1
H44F H -0.1488 0.245 0.4669 0.149 Uiso 0.763(14) 1 calc PR B 1
C444 C 0.0597(14) 0.1998(9) 0.5229(4) 0.076(4) Uani 0.763(14) 1 d P B 1
H44G H -0.0021 0.2591 0.5296 0.114 Uiso 0.763(14) 1 calc PR B 1
H44H H 0.155 0.2044 0.5298 0.114 Uiso 0.763(14) 1 calc PR B 1
H44I H 0.0304 0.1479 0.543 0.114 Uiso 0.763(14) 1 calc PR B 1
C445 C 0.003(3) 0.1045(18) 0.4415(10) 0.051(8) Uiso 0.237(14) 1 d PD B 2
H44J H 0.0802 0.074 0.4211 0.076 Uiso 0.237(14) 1 calc PR B 2
H44K H -0.0735 0.1345 0.4217 0.076 Uiso 0.237(14) 1 calc PR B 2
H44L H -0.0283 0.0572 0.4643 0.076 Uiso 0.237(14) 1 calc PR B 2
C446 C -0.075(3) 0.221(3) 0.4985(14) 0.084(13) Uiso 0.237(14) 1 d PD B 2
H44M H -0.0507 0.2646 0.5207 0.126 Uiso 0.237(14) 1 calc PR B 2
H44N H -0.1115 0.1699 0.5168 0.126 Uiso 0.237(14) 1 calc PR B 2
H44O H -0.1449 0.2555 0.4772 0.126 Uiso 0.237(14) 1 calc PR B 2
C447 C 0.171(4) 0.124(3) 0.4982(15) 0.081(12) Uiso 0.237(14) 1 d PD B 2
H44P H 0.2561 0.1501 0.4904 0.121 Uiso 0.237(14) 1 calc PR B 2
H44Q H 0.1865 0.0581 0.4901 0.121 Uiso 0.237(14) 1 calc PR B 2
H44R H 0.1469 0.1279 0.5324 0.121 Uiso 0.237(14) 1 calc PR B 2
C45 C 0.1599(6) 0.3305(4) 0.4522(2) 0.0408(13) Uani 1 1 d . . .
H45 H 0.1577 0.3359 0.4858 0.049 Uiso 1 1 calc R B .
C46 C 0.2155(6) 0.3977(4) 0.4227(2) 0.0352(11) Uani 1 1 d . B .
C461 C 0.2625(6) 0.4820(4) 0.4432(2) 0.0422(13) Uani 1 1 d . . .
C462 C 0.1794(7) 0.5738(5) 0.4208(2) 0.0507(15) Uani 1 1 d . B .
H46A H 0.2094 0.628 0.4334 0.076 Uiso 1 1 calc R . .
H46B H 0.0803 0.576 0.4288 0.076 Uiso 1 1 calc R . .
H46C H 0.1955 0.576 0.386 0.076 Uiso 1 1 calc R . .
C463 C 0.4179(7) 0.4809(6) 0.4328(3) 0.0559(17) Uani 1 1 d . B .
H46D H 0.4712 0.4241 0.4486 0.084 Uiso 1 1 calc R . .
H46E H 0.4435 0.537 0.4449 0.084 Uiso 1 1 calc R . .
H46F H 0.4383 0.4809 0.3982 0.084 Uiso 1 1 calc R . .
C464 C 0.2364(8) 0.4846(6) 0.4975(2) 0.0583(18) Uani 1 1 d . B .
H46G H 0.2884 0.4273 0.5133 0.087 Uiso 1 1 calc R . .
H46H H 0.1371 0.4881 0.5055 0.087 Uiso 1 1 calc R . .
H46I H 0.267 0.54 0.5085 0.087 Uiso 1 1 calc R . .
C1 C 0.9258(11) 0.9579(8) 0.2278(5) 0.076(4) Uiso 0.616(15) 1 d PG A 1
C2 C 0.7945(13) 0.9894(8) 0.2104(4) 0.082(4) Uiso 0.616(15) 1 d PG A 1
H2 H 0.7806 1.0396 0.1863 0.098 Uiso 0.616(15) 1 calc PR A 1
C3 C 0.6835(12) 0.9475(9) 0.2282(4) 0.094(5) Uiso 0.616(15) 1 d PG A 1
H3 H 0.5938 0.969 0.2163 0.112 Uiso 0.616(15) 1 calc PR A 1
C4 C 0.7039(13) 0.8741(9) 0.2634(5) 0.093(5) Uiso 0.616(15) 1 d PG A 1
H4 H 0.6281 0.8454 0.2756 0.111 Uiso 0.616(15) 1 calc PR A 1
C5 C 0.8352(15) 0.8426(8) 0.2808(4) 0.101(6) Uiso 0.616(15) 1 d PG A 1
H5 H 0.8491 0.7924 0.3049 0.121 Uiso 0.616(15) 1 calc PR A 1
C6 C 0.9462(11) 0.8845(8) 0.2630(5) 0.084(5) Uiso 0.616(15) 1 d PG A 1
H6 H 1.0359 0.863 0.2749 0.1 Uiso 0.616(15) 1 calc PR A 1
C7 C 1.044(2) 1.0024(13) 0.2074(7) 0.095(6) Uiso 0.616(15) 1 d P A 1
H7A H 1.026 1.0262 0.1744 0.143 Uiso 0.616(15) 1 calc PR A 1
H7B H 1.1294 0.9554 0.2081 0.143 Uiso 0.616(15) 1 calc PR A 1
H7C H 1.0536 1.0548 0.2265 0.143 Uiso 0.616(15) 1 calc PR A 1
C1' C 0.983(2) 0.9562(15) 0.2435(9) 0.101(9) Uiso 0.384(15) 1 d PG A 2
C2' C 0.866(3) 0.9624(16) 0.2169(7) 0.101(9) Uiso 0.384(15) 1 d PG A 2
H2' H 0.8554 1.0034 0.1888 0.122 Uiso 0.384(15) 1 calc PR A 2
C3' C 0.766(3) 0.9087(19) 0.2314(8) 0.18(2) Uiso 0.384(15) 1 d PG A 2
H3' H 0.6857 0.9129 0.2132 0.218 Uiso 0.384(15) 1 calc PR A 2
C4' C 0.782(3) 0.8486(16) 0.2725(8) 0.078(7) Uiso 0.384(15) 1 d PG A 2
H4' H 0.7127 0.8119 0.2824 0.093 Uiso 0.384(15) 1 calc PR A 2
C5' C 0.899(3) 0.8424(15) 0.2991(8) 0.144(15) Uiso 0.384(15) 1 d PG A 2
H5' H 0.9095 0.8014 0.3272 0.173 Uiso 0.384(15) 1 calc PR A 2
C6' C 0.999(2) 0.8962(17) 0.2846(9) 0.111(11) Uiso 0.384(15) 1 d PG A 2
H6' H 1.0793 0.8919 0.3028 0.133 Uiso 0.384(15) 1 calc PR A 2
C7' C 1.095(3) 1.006(2) 0.2328(12) 0.097(9) Uiso 0.384(15) 1 d P A 2
H7'A H 1.141 0.9868 0.2022 0.146 Uiso 0.384(15) 1 calc PR A 2
H7'B H 1.1615 0.9904 0.2581 0.146 Uiso 0.384(15) 1 calc PR A 2
H7'C H 1.0593 1.0736 0.2306 0.146 Uiso 0.384(15) 1 calc PR A 2

loop_
_atom_site_aniso_label
_atom_site_aniso_U_11
_atom_site_aniso_U_22
_atom_site_aniso_U_33
_atom_site_aniso_U_23
_atom_site_aniso_U_13
_atom_site_aniso_U_12
Yb1 0.03432(12) 0.02639(11) 0.03007(12) -0.00310(8) -0.00434(9) -0.00421(8)
Yb2 0.03729(13) 0.02920(12) 0.02838(12) -0.00261(8) -0.00125(9) -0.00791(9)
N1 0.033(2) 0.034(2) 0.026(2) 0.0032(17) -0.0047(17) -0.0040(18)
C101 0.055(4) 0.029(3) 0.042(3) 0.000(2) -0.005(3) -0.009(2)
C102 0.038(3) 0.035(3) 0.094(6) 0.024(3) -0.010(3) -0.013(3)
N103 0.045(3) 0.037(3) 0.050(3) 0.002(2) 0.003(2) -0.014(2)
C104 0.078(6) 0.091(7) 0.076(6) 0.022(5) -0.006(5) -0.033(5)
C105 0.094(9) 0.152(13) 0.177(15) -0.021(11) 0.018(9) -0.052(9)
C106 0.082(6) 0.097(7) 0.063(5) -0.001(5) -0.005(4) -0.032(5)
C107 0.113(9) 0.067(6) 0.122(9) -0.028(6) -0.019(7) -0.010(6)
C10 0.031(3) 0.036(3) 0.029(3) -0.002(2) -0.003(2) 0.001(2)
O11 0.0323(18) 0.0251(17) 0.0324(18) -0.0087(14) -0.0035(14) -0.0036(14)
C11 0.043(3) 0.023(2) 0.027(2) 0.0011(18) -0.010(2) -0.009(2)
C12 0.033(3) 0.030(3) 0.030(3) -0.002(2) -0.003(2) -0.003(2)
C13 0.044(3) 0.029(3) 0.035(3) -0.005(2) -0.002(2) 0.001(2)
C14 0.052(3) 0.036(3) 0.033(3) -0.008(2) -0.003(2) -0.007(2)
C141 0.060(4) 0.039(3) 0.046(3) -0.017(3) -0.008(3) -0.005(3)
C142 0.131(17) 0.073(9) 0.048(7) -0.024(7) 0.008(9) -0.030(10)
C143 0.083(11) 0.062(9) 0.117(14) -0.068(10) -0.030(10) 0.030(8)
C144 0.105(12) 0.050(7) 0.054(8) -0.022(6) -0.007(8) -0.022(7)
C145 0.094(18) 0.077(15) 0.054(12) -0.045(12) 0.020(12) -0.030(14)
C147 0.055(12) 0.089(18) 0.085(18) -0.060(15) -0.012(12) -0.019(12)
C15 0.039(3) 0.038(3) 0.036(3) -0.006(2) -0.010(2) -0.009(2)
C16 0.027(2) 0.023(2) 0.029(2) -0.0003(18) -0.0032(19) -0.0033(18)
C161 0.032(3) 0.036(3) 0.043(3) -0.010(2) -0.007(2) -0.003(2)
C162 0.036(3) 0.057(4) 0.061(4) -0.004(3) 0.004(3) -0.001(3)
C163 0.045(4) 0.056(4) 0.086(5) -0.026(4) -0.028(4) 0.005(3)
C164 0.038(3) 0.038(3) 0.070(4) 0.001(3) -0.009(3) 0.001(3)
C20 0.035(3) 0.039(3) 0.034(3) -0.001(2) -0.007(2) -0.002(2)
O21 0.049(2) 0.0313(19) 0.038(2) 0.0015(16) -0.0139(18) -0.0052(17)
C21 0.035(3) 0.037(3) 0.036(3) 0.003(2) -0.008(2) -0.011(2)
C22 0.035(3) 0.041(3) 0.033(3) 0.003(2) -0.007(2) -0.009(2)
C23 0.039(3) 0.042(3) 0.039(3) 0.003(2) -0.009(2) -0.002(2)
C24 0.041(3) 0.046(3) 0.038(3) 0.010(3) -0.010(2) -0.007(3)
C241 0.052(4) 0.055(4) 0.048(4) 0.018(3) -0.015(3) -0.001(3)
C242 0.090(6) 0.056(5) 0.068(5) 0.020(4) -0.010(4) 0.015(4)
C243 0.064(5) 0.097(7) 0.065(5) 0.036(5) -0.029(4) -0.012(5)
C244 0.067(5) 0.066(5) 0.064(5) 0.027(4) -0.009(4) -0.014(4)
C25 0.043(3) 0.057(4) 0.028(3) 0.005(2) -0.008(2) -0.012(3)
C26 0.035(3) 0.042(3) 0.035(3) 0.001(2) -0.006(2) -0.012(2)
C261 0.048(3) 0.053(4) 0.037(3) -0.009(3) -0.002(3) -0.018(3)
C262 0.070(5) 0.076(5) 0.041(4) -0.015(3) -0.003(3) -0.015(4)
C263 0.062(4) 0.055(4) 0.052(4) -0.011(3) -0.004(3) -0.028(3)
C264 0.049(4) 0.056(4) 0.058(4) -0.014(3) 0.002(3) -0.015(3)
N2 0.029(2) 0.029(2) 0.032(2) -0.0026(17) -0.0006(17) -0.0025(17)
C201 0.046(3) 0.029(3) 0.035(3) -0.002(2) -0.002(2) -0.008(2)
C202 0.060(4) 0.034(3) 0.071(5) 0.000(3) 0.011(4) 0.004(3)
N203 0.040(3) 0.026(2) 0.046(3) -0.0041(19) -0.006(2) 0.0008(18)
C204 0.070(5) 0.060(5) 0.083(6) 0.009(4) -0.016(4) 0.006(4)
C205 0.070(6) 0.074(6) 0.122(9) -0.036(6) -0.026(6) 0.017(5)
C206 0.098(7) 0.069(5) 0.047(4) -0.001(4) 0.000(4) 0.017(5)
C207 0.116(9) 0.094(8) 0.085(7) -0.020(6) 0.004(6) 0.003(7)
C30 0.032(3) 0.034(3) 0.031(3) -0.003(2) -0.001(2) -0.006(2)
O31 0.0350(19) 0.0269(17) 0.0328(19) -0.0095(14) -0.0002(15) -0.0072(14)
C31 0.030(2) 0.030(2) 0.030(2) -0.005(2) 0.000(2) -0.004(2)
C32 0.031(3) 0.031(2) 0.028(2) -0.003(2) -0.001(2) -0.004(2)
C33 0.035(3) 0.034(3) 0.038(3) -0.010(2) -0.001(2) -0.014(2)
C34 0.038(3) 0.040(3) 0.042(3) -0.016(2) 0.004(2) -0.012(2)
C341 0.049(4) 0.056(4) 0.055(4) -0.035(3) 0.009(3) -0.017(3)
C342 0.072(5) 0.059(4) 0.069(5) -0.035(4) -0.005(4) -0.011(4)
C343 0.090(6) 0.077(5) 0.054(4) -0.035(4) -0.015(4) -0.013(5)
C344 0.082(6) 0.100(7) 0.106(7) -0.076(6) 0.029(5) -0.053(5)
C35 0.039(3) 0.048(3) 0.042(3) -0.023(3) 0.009(2) -0.010(3)
C36 0.036(3) 0.039(3) 0.029(2) -0.011(2) 0.000(2) -0.012(2)
C361 0.036(3) 0.053(4) 0.047(3) -0.014(3) 0.007(3) -0.015(3)
C362 0.051(4) 0.122(8) 0.100(7) -0.067(6) 0.038(4) -0.048(5)
C363 0.052(4) 0.064(5) 0.079(5) -0.002(4) 0.005(4) -0.028(4)
C364 0.034(3) 0.075(5) 0.070(5) -0.019(4) -0.007(3) -0.009(3)
C40 0.031(3) 0.039(3) 0.036(3) -0.006(2) 0.001(2) -0.003(2)
O41 0.050(2) 0.034(2) 0.035(2) -0.0035(16) 0.0066(17) -0.0112(17)
C41 0.033(3) 0.032(3) 0.036(3) -0.004(2) 0.004(2) -0.002(2)
C42 0.029(2) 0.035(3) 0.035(3) -0.005(2) 0.003(2) -0.001(2)
C43 0.033(3) 0.038(3) 0.043(3) -0.005(2) 0.006(2) -0.007(2)
C44 0.036(3) 0.043(3) 0.039(3) 0.000(2) 0.009(2) -0.003(2)
C441 0.064(4) 0.050(4) 0.047(4) 0.003(3) 0.010(3) -0.017(3)
C442 0.195(19) 0.044(6) 0.134(15) 0.027(8) 0.099(14) 0.017(9)
C443 0.087(9) 0.153(14) 0.071(8) 0.033(9) -0.005(7) -0.072(10)
C444 0.107(10) 0.078(8) 0.045(6) 0.013(5) 0.005(6) -0.032(7)
C45 0.040(3) 0.047(3) 0.033(3) -0.004(2) 0.004(2) -0.003(3)
C46 0.031(3) 0.038(3) 0.034(3) -0.005(2) 0.002(2) -0.001(2)
C461 0.040(3) 0.048(3) 0.040(3) -0.012(3) 0.000(2) -0.008(3)
C462 0.056(4) 0.045(3) 0.052(4) -0.015(3) -0.002(3) -0.006(3)
C463 0.044(4) 0.067(5) 0.060(4) -0.015(4) -0.002(3) -0.015(3)
C464 0.063(4) 0.074(5) 0.042(4) -0.016(3) -0.002(3) -0.018(4)

loop_
_atom_type_symbol
_atom_type_description
_atom_type_scat_dispersion_real
_atom_type_scat_dispersion_imag
_atom_type_scat_source
C C 0.0033 0.0016 'International Tables Vol C Tables 4.2.6.8 and 6.1.1.4'
H H 0 0 'International Tables Vol C Tables 4.2.6.8 and 6.1.1.4'
N N 0.0061 0.0033 'International Tables Vol C Tables 4.2.6.8 and 6.1.1.4'
O O 0.0106 0.006 'International Tables Vol C Tables 4.2.6.8 and 6.1.1.4'
Yb Yb -0.385 5.5486 'International Tables Vol C Tables 4.2.6.8 and 6.1.1.4'

loop_
_geom_angle_atom_site_label_1
_geom_angle_atom_site_label_2
_geom_angle_atom_site_label_3
_geom_angle
_geom_angle_site_symmetry_1
_geom_angle_site_symmetry_3
_geom_angle_publ_flag
O41 Yb1 O31 131.66(14) . . ?
O41 Yb1 O11 89.56(13) . . ?
O31 Yb1 O11 73.20(12) . . ?
O41 Yb1 N2 81.07(14) . . ?
O31 Yb1 N2 79.17(13) . . ?
O11 Yb1 N2 132.83(13) . . ?
O41 Yb1 N203 112.11(15) . . ?
O31 Yb1 N203 103.08(14) . . ?
O11 Yb1 N203 150.65(14) . . ?
N2 Yb1 N203 72.37(14) . . ?
O21 Yb2 O11 133.09(14) . . ?
O21 Yb2 O31 90.87(13) . . ?
O11 Yb2 O31 72.86(12) . . ?
O21 Yb2 N1 82.07(14) . . ?
O11 Yb2 N1 79.18(13) . . ?
O31 Yb2 N1 133.76(13) . . ?
O21 Yb2 N103 112.34(15) . . ?
O11 Yb2 N103 102.22(15) . . ?
O31 Yb2 N103 148.84(15) . . ?
N1 Yb2 N103 72.39(15) . . ?
C101 N1 C10 112.6(4) . . ?
C101 N1 C20 110.5(4) . . ?
C10 N1 C20 106.4(4) . . ?
C101 N1 Yb2 110.4(3) . . ?
C10 N1 Yb2 109.4(3) . . ?
C20 N1 Yb2 107.4(3) . . ?
C102 C101 N1 115.1(5) . . ?
C102 C101 H10A 108.5 . . ?
N1 C101 H10A 108.5 . . ?
C102 C101 H10B 108.5 . . ?
N1 C101 H10B 108.5 . . ?
H10A C101 H10B 107.5 . . ?
C101 C102 N103 111.5(6) . . ?
C101 C102 H10C 109.3 . . ?
N103 C102 H10C 109.3 . . ?
C101 C102 H10D 109.3 . . ?
N103 C102 H10D 109.3 . . ?
H10C C102 H10D 108 . . ?
C106 N103 C104 114.3(6) . . ?
C106 N103 C102 108.7(6) . . ?
C104 N103 C102 106.0(6) . . ?
C106 N103 Yb2 119.6(5) . . ?
C104 N103 Yb2 106.9(4) . . ?
C102 N103 Yb2 99.6(3) . . ?
C105 C104 N103 118.0(9) . . ?
C105 C104 H10E 107.8 . . ?
N103 C104 H10E 107.8 . . ?
C105 C104 H10F 107.8 . . ?
N103 C104 H10F 107.8 . . ?
H10E C104 H10F 107.1 . . ?
C104 C105 H10G 109.5 . . ?
C104 C105 H10H 109.5 . . ?
H10G C105 H10H 109.5 . . ?
C104 C105 H10I 109.5 . . ?
H10G C105 H10I 109.5 . . ?
H10H C105 H10I 109.5 . . ?
C107 C106 N103 112.8(9) . . ?
C107 C106 H10J 109 . . ?
N103 C106 H10J 109 . . ?
C107 C106 H10K 109 . . ?
N103 C106 H10K 109 . . ?
H10J C106 H10K 107.8 . . ?
C106 C107 H10L 109.5 . . ?
C106 C107 H10M 109.5 . . ?
H10L C107 H10M 109.5 . . ?
C106 C107 H10N 109.5 . . ?
H10L C107 H10N 109.5 . . ?
H10M C107 H10N 109.5 . . ?
N1 C10 C12 114.9(4) . . ?
N1 C10 H10O 108.5 . . ?
C12 C10 H10O 108.5 . . ?
N1 C10 H10P 108.5 . . ?
C12 C10 H10P 108.5 . . ?
H10O C10 H10P 107.5 . . ?
C11 O11 Yb2 129.2(3) . . ?
C11 O11 Yb1 121.2(3) . . ?
Yb2 O11 Yb1 100.27(12) . . ?
O11 C11 C12 119.8(5) . . ?
O11 C11 C16 120.7(5) . . ?
C12 C11 C16 119.5(5) . . ?
C13 C12 C11 120.2(5) . . ?
C13 C12 C10 119.8(5) . . ?
C11 C12 C10 119.9(5) . . ?
C12 C13 C14 122.4(5) . . ?
C12 C13 H13 118.8 . . ?
C14 C13 H13 118.8 . . ?
C13 C14 C15 116.9(5) . . ?
C13 C14 C141 121.2(5) . . ?
C15 C14 C141 121.8(5) . . ?
C147 C141 C143 126.5(12) . . ?
C147 C141 C14 115.9(9) . . ?
C143 C141 C14 113.7(7) . . ?
C147 C141 C145 110.6(15) . . ?
C14 C141 C145 108.6(8) . . ?
C143 C141 C142 112.5(11) . . ?
C14 C141 C142 108.2(7) . . ?
C147 C141 C146 106.3(17) . . ?
C14 C141 C146 107.8(12) . . ?
C145 C141 C146 107.3(16) . . ?
C142 C141 C146 141.5(13) . . ?
C143 C141 C144 106.9(10) . . ?
C14 C141 C144 109.0(7) . . ?
C142 C141 C144 106.4(10) . . ?
C141 C142 H14A 109.5 . . ?
C141 C142 H14B 109.5 . . ?
C141 C142 H14C 109.5 . . ?
C141 C143 H14D 109.5 . . ?
C141 C143 H14E 109.5 . . ?
C141 C143 H14F 109.5 . . ?
C141 C144 H14G 109.5 . . ?
C141 C144 H14H 109.5 . . ?
C141 C144 H14I 109.5 . . ?
C141 C145 H14J 109.5 . . ?
C141 C145 H14K 109.5 . . ?
H14J C145 H14K 109.5 . . ?
C141 C145 H14L 109.5 . . ?
H14J C145 H14L 109.5 . . ?
H14K C145 H14L 109.5 . . ?
C141 C146 H14M 109.5 . . ?
C141 C146 H14N 109.5 . . ?
H14M C146 H14N 109.5 . . ?
C141 C146 H14O 109.5 . . ?
H14M C146 H14O 109.5 . . ?
H14N C146 H14O 109.5 . . ?
C141 C147 H14P 109.5 . . ?
C141 C147 H14Q 109.5 . . ?
H14P C147 H14Q 109.5 . . ?
C141 C147 H14R 109.5 . . ?
H14P C147 H14R 109.5 . . ?
H14Q C147 H14R 109.5 . . ?
C14 C15 C16 122.8(5) . . ?
C14 C15 H15 118.6 . . ?
C16 C15 H15 118.6 . . ?
C11 C16 C15 118.1(5) . . ?
C11 C16 C161 123.4(4) . . ?
C15 C16 C161 118.5(4) . . ?
C163 C161 C164 107.4(5) . . ?
C163 C161 C162 107.5(6) . . ?
C164 C161 C162 108.3(5) . . ?
C163 C161 C16 113.5(5) . . ?
C164 C161 C16 111.2(5) . . ?
C162 C161 C16 108.8(5) . . ?
C161 C162 H16A 109.5 . . ?
C161 C162 H16B 109.5 . . ?
H16A C162 H16B 109.5 . . ?
C161 C162 H16C 109.5 . . ?
H16A C162 H16C 109.5 . . ?
H16B C162 H16C 109.5 . . ?
C161 C163 H16D 109.5 . . ?
C161 C163 H16E 109.5 . . ?
H16D C163 H16E 109.5 . . ?
C161 C163 H16F 109.5 . . ?
H16D C163 H16F 109.5 . . ?
H16E C163 H16F 109.5 . . ?
C161 C164 H16G 109.5 . . ?
C161 C164 H16H 109.5 . . ?
H16G C164 H16H 109.5 . . ?
C161 C164 H16I 109.5 . . ?
H16G C164 H16I 109.5 . . ?
H16H C164 H16I 109.5 . . ?
C22 C20 N1 113.5(5) . . ?
C22 C20 H20A 108.9 . . ?
N1 C20 H20A 108.9 . . ?
C22 C20 H20B 108.9 . . ?
N1 C20 H20B 108.9 . . ?
H20A C20 H20B 107.7 . . ?
C21 O21 Yb2 113.0(3) . . ?
O21 C21 C22 119.3(5) . . ?
O21 C21 C26 122.5(5) . . ?
C22 C21 C26 118.1(5) . . ?
C23 C22 C21 121.2(5) . . ?
C23 C22 C20 120.4(5) . . ?
C21 C22 C20 118.4(5) . . ?
C24 C23 C22 121.6(6) . . ?
C24 C23 H23 119.2 . . ?
C22 C23 H23 119.2 . . ?
C23 C24 C25 116.6(5) . . ?
C23 C24 C241 122.4(6) . . ?
C25 C24 C241 121.0(6) . . ?
C242 C241 C244 108.2(7) . . ?
C242 C241 C24 112.1(6) . . ?
C244 C241 C24 108.0(5) . . ?
C242 C241 C243 109.8(7) . . ?
C244 C241 C243 108.6(6) . . ?
C24 C241 C243 110.0(6) . . ?
C241 C242 H24A 109.5 . . ?
C241 C242 H24B 109.5 . . ?
H24A C242 H24B 109.5 . . ?
C241 C242 H24C 109.5 . . ?
H24A C242 H24C 109.5 . . ?
H24B C242 H24C 109.5 . . ?
C241 C243 H24D 109.5 . . ?
C241 C243 H24E 109.5 . . ?
H24D C243 H24E 109.5 . . ?
C241 C243 H24F 109.5 . . ?
H24D C243 H24F 109.5 . . ?
H24E C243 H24F 109.5 . . ?
C241 C244 H24G 109.5 . . ?
C241 C244 H24H 109.5 . . ?
H24G C244 H24H 109.5 . . ?
C241 C244 H24I 109.5 . . ?
H24G C244 H24I 109.5 . . ?
H24H C244 H24I 109.5 . . ?
C24 C25 C26 124.8(5) . . ?
C24 C25 H25 117.6 . . ?
C26 C25 H25 117.6 . . ?
C25 C26 C21 117.3(5) . . ?
C25 C26 C261 122.0(5) . . ?
C21 C26 C261 120.7(5) . . ?
C264 C261 C262 108.0(6) . . ?
C264 C261 C26 111.6(5) . . ?
C262 C261 C26 112.2(6) . . ?
C264 C261 C263 108.6(6) . . ?
C262 C261 C263 107.9(5) . . ?
C26 C261 C263 108.4(5) . . ?
C261 C262 H26A 109.5 . . ?
C261 C262 H26B 109.5 . . ?
H26A C262 H26B 109.5 . . ?
C261 C262 H26C 109.5 . . ?
H26A C262 H26C 109.5 . . ?
H26B C262 H26C 109.5 . . ?
C261 C263 H26D 109.5 . . ?
C261 C263 H26E 109.5 . . ?
H26D C263 H26E 109.5 . . ?
C261 C263 H26F 109.5 . . ?
H26D C263 H26F 109.5 . . ?
H26E C263 H26F 109.5 . . ?
C261 C264 H26G 109.5 . . ?
C261 C264 H26H 109.5 . . ?
H26G C264 H26H 109.5 . . ?
C261 C264 H26I 109.5 . . ?
H26G C264 H26I 109.5 . . ?
H26H C264 H26I 109.5 . . ?
C201 N2 C40 110.9(4) . . ?
C201 N2 C30 111.3(4) . . ?
C40 N2 C30 106.6(4) . . ?
C201 N2 Yb1 109.9(3) . . ?
C40 N2 Yb1 108.4(3) . . ?
C30 N2 Yb1 109.6(3) . . ?
N2 C201 C202 114.2(5) . . ?
N2 C201 H20C 108.7 . . ?
C202 C201 H20C 108.7 . . ?
N2 C201 H20D 108.7 . . ?
C202 C201 H20D 108.7 . . ?
H20C C201 H20D 107.6 . . ?
C201 C202 N203 112.8(5) . . ?
C201 C202 H20E 109 . . ?
N203 C202 H20E 109 . . ?
C201 C202 H20F 109 . . ?
N203 C202 H20F 109 . . ?
H20E C202 H20F 107.8 . . ?
C206 N203 C202 112.2(6) . . ?
C206 N203 C204 113.8(6) . . ?
C202 N203 C204 106.9(5) . . ?
C206 N203 Yb1 116.6(4) . . ?
C202 N203 Yb1 100.0(3) . . ?
C204 N203 Yb1 105.9(4) . . ?
C205 C204 N203 117.7(8) . . ?
C205 C204 H20G 107.9 . . ?
N203 C204 H20G 107.9 . . ?
C205 C204 H20H 107.9 . . ?
N203 C204 H20H 107.9 . . ?
H20G C204 H20H 107.2 . . ?
C204 C205 H20I 109.5 . . ?
C204 C205 H20J 109.5 . . ?
H20I C205 H20J 109.5 . . ?
C204 C205 H20K 109.5 . . ?
H20I C205 H20K 109.5 . . ?
H20J C205 H20K 109.5 . . ?
N203 C206 C207 113.9(9) . . ?
N203 C206 H20L 108.8 . . ?
C207 C206 H20L 108.8 . . ?
N203 C206 H20M 108.8 . . ?
C207 C206 H20M 108.8 . . ?
H20L C206 H20M 107.7 . . ?
C206 C207 H20N 109.5 . . ?
C206 C207 H20O 109.5 . . ?
H20N C207 H20O 109.5 . . ?
C206 C207 H20P 109.5 . . ?
H20N C207 H20P 109.5 . . ?
H20O C207 H20P 109.5 . . ?
N2 C30 C32 116.1(4) . . ?
N2 C30 H30A 108.3 . . ?
C32 C30 H30A 108.3 . . ?
N2 C30 H30B 108.3 . . ?
C32 C30 H30B 108.3 . . ?
H30A C30 H30B 107.4 . . ?
C31 O31 Yb1 129.5(3) . . ?
C31 O31 Yb2 122.4(3) . . ?
Yb1 O31 Yb2 99.94(13) . . ?
O31 C31 C36 121.9(5) . . ?
O31 C31 C32 118.4(4) . . ?
C36 C31 C32 119.7(5) . . ?
C33 C32 C31 120.8(5) . . ?
C33 C32 C30 118.9(5) . . ?
C31 C32 C30 120.2(4) . . ?
C34 C33 C32 121.0(5) . . ?
C34 C33 H33 119.5 . . ?
C32 C33 H33 119.5 . . ?
C33 C34 C35 117.7(5) . . ?
C33 C34 C341 121.9(5) . . ?
C35 C34 C341 120.3(5) . . ?
C342 C341 C344 108.8(7) . . ?
C342 C341 C343 108.2(6) . . ?
C344 C341 C343 108.7(7) . . ?
C342 C341 C34 111.1(6) . . ?
C344 C341 C34 112.5(5) . . ?
C343 C341 C34 107.5(6) . . ?
C341 C342 H34A 109.5 . . ?
C341 C342 H34B 109.5 . . ?
H34A C342 H34B 109.5 . . ?
C341 C342 H34C 109.5 . . ?
H34A C342 H34C 109.5 . . ?
H34B C342 H34C 109.5 . . ?
C341 C343 H34D 109.5 . . ?
C341 C343 H34E 109.5 . . ?
H34D C343 H34E 109.5 . . ?
C341 C343 H34F 109.5 . . ?
H34D C343 H34F 109.5 . . ?
H34E C343 H34F 109.5 . . ?
C341 C344 H34G 109.5 . . ?
C341 C344 H34H 109.5 . . ?
H34G C344 H34H 109.5 . . ?
C341 C344 H34I 109.5 . . ?
H34G C344 H34I 109.5 . . ?
H34H C344 H34I 109.5 . . ?
C34 C35 C36 123.5(5) . . ?
C34 C35 H35 118.3 . . ?
C36 C35 H35 118.3 . . ?
C31 C36 C35 117.3(5) . . ?
C31 C36 C361 123.7(5) . . ?
C35 C36 C361 119.0(5) . . ?
C364 C361 C36 109.3(5) . . ?
C364 C361 C362 107.1(6) . . ?
C36 C361 C362 113.6(5) . . ?
C364 C361 C363 107.9(6) . . ?
C36 C361 C363 110.4(5) . . ?
C362 C361 C363 108.4(6) . . ?
C361 C362 H36A 109.5 . . ?
C361 C362 H36B 109.5 . . ?
H36A C362 H36B 109.5 . . ?
C361 C362 H36C 109.5 . . ?
H36A C362 H36C 109.5 . . ?
H36B C362 H36C 109.5 . . ?
C361 C363 H36D 109.5 . . ?
C361 C363 H36E 109.5 . . ?
H36D C363 H36E 109.5 . . ?
C361 C363 H36F 109.5 . . ?
H36D C363 H36F 109.5 . . ?
H36E C363 H36F 109.5 . . ?
C361 C364 H36G 109.5 . . ?
C361 C364 H36H 109.5 . . ?
H36G C364 H36H 109.5 . . ?
C361 C364 H36I 109.5 . . ?
H36G C364 H36I 109.5 . . ?
H36H C364 H36I 109.5 . . ?
N2 C40 C42 114.6(4) . . ?
N2 C40 H40A 108.6 . . ?
C42 C40 H40A 108.6 . . ?
N2 C40 H40B 108.6 . . ?
C42 C40 H40B 108.6 . . ?
H40A C40 H40B 107.6 . . ?
C41 O41 Yb1 115.8(3) . . ?
O41 C41 C42 118.6(5) . . ?
O41 C41 C46 122.9(5) . . ?
C42 C41 C46 118.5(5) . . ?
C43 C42 C41 120.8(5) . . ?
C43 C42 C40 120.6(5) . . ?
C41 C42 C40 118.6(5) . . ?
C42 C43 C44 121.7(6) . . ?
C42 C43 H43 119.2 . . ?
C44 C43 H43 119.2 . . ?
C45 C44 C43 116.8(5) . . ?
C45 C44 C441 122.6(6) . . ?
C43 C44 C441 120.6(6) . . ?
C443 C441 C442 115.1(12) . . ?
C446 C441 C447 115(3) . . ?
C443 C441 C44 109.8(7) . . ?
C442 C441 C44 108.1(7) . . ?
C446 C441 C44 112.3(18) . . ?
C447 C441 C44 110.1(18) . . ?
C443 C441 C444 105.8(9) . . ?
C442 C441 C444 105.7(10) . . ?
C44 C441 C444 112.4(7) . . ?
C446 C441 C445 103(2) . . ?
C447 C441 C445 103(2) . . ?
C44 C441 C445 112.0(12) . . ?
C441 C442 H44A 109.5 . . ?
C441 C442 H44B 109.5 . . ?
C441 C442 H44C 109.5 . . ?
C441 C443 H44D 109.5 . . ?
C441 C443 H44E 109.5 . . ?
C441 C443 H44F 109.5 . . ?
C441 C444 H44G 109.5 . . ?
C441 C444 H44H 109.5 . . ?
C441 C444 H44I 109.5 . . ?
C441 C445 H44J 109.5 . . ?
C441 C445 H44K 109.5 . . ?
H44J C445 H44K 109.5 . . ?
C441 C445 H44L 109.5 . . ?
H44J C445 H44L 109.5 . . ?
H44K C445 H44L 109.5 . . ?
C441 C446 H44M 109.5 . . ?
C441 C446 H44N 109.5 . . ?
H44M C446 H44N 109.5 . . ?
C441 C446 H44O 109.5 . . ?
H44M C446 H44O 109.5 . . ?
H44N C446 H44O 109.5 . . ?
C441 C447 H44P 109.5 . . ?
C441 C447 H44Q 109.5 . . ?
H44P C447 H44Q 109.5 . . ?
C441 C447 H44R 109.5 . . ?
H44P C447 H44R 109.5 . . ?
H44Q C447 H44R 109.5 . . ?
C44 C45 C46 124.3(5) . . ?
C44 C45 H45 117.9 . . ?
C46 C45 H45 117.9 . . ?
C45 C46 C41 117.7(5) . . ?
C45 C46 C461 121.5(5) . . ?
C41 C46 C461 120.8(5) . . ?
C463 C461 C464 107.1(5) . . ?
C463 C461 C46 111.5(5) . . ?
C464 C461 C46 113.0(5) . . ?
C463 C461 C462 109.4(6) . . ?
C464 C461 C462 106.7(5) . . ?
C46 C461 C462 108.9(5) . . ?
C461 C462 H46A 109.5 . . ?
C461 C462 H46B 109.5 . . ?
H46A C462 H46B 109.5 . . ?
C461 C462 H46C 109.5 . . ?
H46A C462 H46C 109.5 . . ?
H46B C462 H46C 109.5 . . ?
C461 C463 H46D 109.5 . . ?
C461 C463 H46E 109.5 . . ?
H46D C463 H46E 109.5 . . ?
C461 C463 H46F 109.5 . . ?
H46D C463 H46F 109.5 . . ?
H46E C463 H46F 109.5 . . ?
C461 C464 H46G 109.5 . . ?
C461 C464 H46H 109.5 . . ?
H46G C464 H46H 109.5 . . ?
C461 C464 H46I 109.5 . . ?
H46G C464 H46I 109.5 . . ?
H46H C464 H46I 109.5 . . ?
C2 C1 C6 120 . . ?
C2 C1 C7 119.1(11) . . ?
C6 C1 C7 120.8(11) . . ?
C3 C2 C1 120 . . ?
C3 C2 H2 120 . . ?
C1 C2 H2 120 . . ?
C2 C3 C4 120 . . ?
C2 C3 H3 120 . . ?
C4 C3 H3 120 . . ?
C5 C4 C3 120 . . ?
C5 C4 H4 120 . . ?
C3 C4 H4 120 . . ?
C4 C5 C6 120 . . ?
C4 C5 H5 120 . . ?
C6 C5 H5 120 . . ?
C5 C6 C1 120 . . ?
C5 C6 H6 120 . . ?
C1 C6 H6 120 . . ?
C2' C1' C6' 120 . . ?
C2' C1' C7' 126(2) . . ?
C6' C1' C7' 114(2) . . ?
C1' C2' C3' 120 . . ?
C1' C2' H2' 120 . . ?
C3' C2' H2' 120 . . ?
C2' C3' C4' 120 . . ?
C2' C3' H3' 120 . . ?
C4' C3' H3' 120 . . ?
C3' C4' C5' 120 . . ?
C3' C4' H4' 120 . . ?
C5' C4' H4' 120 . . ?
C6' C5' C4' 120 . . ?
C6' C5' H5' 120 . . ?
C4' C5' H5' 120 . . ?
C5' C6' C1' 120 . . ?
C5' C6' H6' 120 . . ?
C1' C6' H6' 120 . . ?
C1' C7' H7'A 109.5 . . ?
C1' C7' H7'B 109.5 . . ?
H7'A C7' H7'B 109.5 . . ?
C1' C7' H7'C 109.5 . . ?
H7'A C7' H7'C 109.5 . . ?
H7'B C7' H7'C 109.5 . . ?

loop_
_geom_bond_atom_site_label_1
_geom_bond_atom_site_label_2
_geom_bond_distance
_geom_bond_site_symmetry_2
_geom_bond_publ_flag
Yb1 O41 2.229(4) . ?
Yb1 O31 2.324(4) . ?
Yb1 O11 2.357(3) . ?
Yb1 N2 2.537(4) . ?
Yb1 N203 2.593(4) . ?
Yb2 O21 2.245(4) . ?
Yb2 O11 2.328(3) . ?
Yb2 O31 2.371(4) . ?
Yb2 N1 2.521(4) . ?
Yb2 N103 2.582(5) . ?
N1 C101 1.472(7) . ?
N1 C10 1.489(6) . ?
N1 C20 1.510(7) . ?
C101 C102 1.453(9) . ?
C101 H10A 0.99 . ?
C101 H10B 0.99 . ?
C102 N103 1.577(10) . ?
C102 H10C 0.99 . ?
C102 H10D 0.99 . ?
N103 C106 1.448(10) . ?
N103 C104 1.490(10) . ?
C104 C105 1.452(12) . ?
C104 H10E 0.99 . ?
C104 H10F 0.99 . ?
C105 H10G 0.98 . ?
C105 H10H 0.98 . ?
C105 H10I 0.98 . ?
C106 C107 1.438(11) . ?
C106 H10J 0.99 . ?
C106 H10K 0.99 . ?
C107 H10L 0.98 . ?
C107 H10M 0.98 . ?
C107 H10N 0.98 . ?
C10 C12 1.506(7) . ?
C10 H10O 0.99 . ?
C10 H10P 0.99 . ?
O11 C11 1.353(6) . ?
C11 C12 1.393(7) . ?
C11 C16 1.408(7) . ?
C12 C13 1.385(7) . ?
C13 C14 1.386(8) . ?
C13 H13 0.95 . ?
C14 C15 1.392(8) . ?
C14 C141 1.539(8) . ?
C141 C147 1.47(2) . ?
C141 C143 1.490(14) . ?
C141 C145 1.54(2) . ?
C141 C142 1.550(16) . ?
C141 C146 1.56(3) . ?
C141 C144 1.581(17) . ?
C142 H14A 0.98 . ?
C142 H14B 0.98 . ?
C142 H14C 0.98 . ?
C143 H14D 0.98 . ?
C143 H14E 0.98 . ?
C143 H14F 0.98 . ?
C144 H14G 0.98 . ?
C144 H14H 0.98 . ?
C144 H14I 0.98 . ?
C145 H14J 0.98 . ?
C145 H14K 0.98 . ?
C145 H14L 0.98 . ?
C146 H14M 0.98 . ?
C146 H14N 0.98 . ?
C146 H14O 0.98 . ?
C147 H14P 0.98 . ?
C147 H14Q 0.98 . ?
C147 H14R 0.98 . ?
C15 C16 1.411(7) . ?
C15 H15 0.95 . ?
C16 C161 1.548(7) . ?
C161 C163 1.528(8) . ?
C161 C164 1.534(8) . ?
C161 C162 1.547(9) . ?
C162 H16A 0.98 . ?
C162 H16B 0.98 . ?
C162 H16C 0.98 . ?
C163 H16D 0.98 . ?
C163 H16E 0.98 . ?
C163 H16F 0.98 . ?
C164 H16G 0.98 . ?
C164 H16H 0.98 . ?
C164 H16I 0.98 . ?
C20 C22 1.503(8) . ?
C20 H20A 0.99 . ?
C20 H20B 0.99 . ?
O21 C21 1.324(6) . ?
C21 C22 1.403(8) . ?
C21 C26 1.434(8) . ?
C22 C23 1.400(8) . ?
C23 C24 1.383(8) . ?
C23 H23 0.95 . ?
C24 C25 1.387(9) . ?
C24 C241 1.541(8) . ?
C241 C242 1.520(11) . ?
C241 C244 1.538(10) . ?
C241 C243 1.542(10) . ?
C242 H24A 0.98 . ?
C242 H24B 0.98 . ?
C242 H24C 0.98 . ?
C243 H24D 0.98 . ?
C243 H24E 0.98 . ?
C243 H24F 0.98 . ?
C244 H24G 0.98 . ?
C244 H24H 0.98 . ?
C244 H24I 0.98 . ?
C25 C26 1.399(8) . ?
C25 H25 0.95 . ?
C26 C261 1.531(9) . ?
C261 C264 1.523(9) . ?
C261 C262 1.531(9) . ?
C261 C263 1.544(9) . ?
C262 H26A 0.98 . ?
C262 H26B 0.98 . ?
C262 H26C 0.98 . ?
C263 H26D 0.98 . ?
C263 H26E 0.98 . ?
C263 H26F 0.98 . ?
C264 H26G 0.98 . ?
C264 H26H 0.98 . ?
C264 H26I 0.98 . ?
N2 C201 1.485(7) . ?
N2 C40 1.490(7) . ?
N2 C30 1.496(7) . ?
C201 C202 1.503(9) . ?
C201 H20C 0.99 . ?
C201 H20D 0.99 . ?
C202 N203 1.506(9) . ?
C202 H20E 0.99 . ?
C202 H20F 0.99 . ?
N203 C206 1.436(9) . ?
N203 C204 1.508(10) . ?
C204 C205 1.486(11) . ?
C204 H20G 0.99 . ?
C204 H20H 0.99 . ?
C205 H20I 0.98 . ?
C205 H20J 0.98 . ?
C205 H20K 0.98 . ?
C206 C207 1.450(11) . ?
C206 H20L 0.99 . ?
C206 H20M 0.99 . ?
C207 H20N 0.98 . ?
C207 H20O 0.98 . ?
C207 H20P 0.98 . ?
C30 C32 1.508(7) . ?
C30 H30A 0.99 . ?
C30 H30B 0.99 . ?
O31 C31 1.343(6) . ?
C31 C36 1.388(7) . ?
C31 C32 1.420(7) . ?
C32 C33 1.394(7) . ?
C33 C34 1.379(8) . ?
C33 H33 0.95 . ?
C34 C35 1.396(8) . ?
C34 C341 1.552(8) . ?
C341 C342 1.525(10) . ?
C341 C344 1.525(10) . ?
C341 C343 1.545(11) . ?
C342 H34A 0.98 . ?
C342 H34B 0.98 . ?
C342 H34C 0.98 . ?
C343 H34D 0.98 . ?
C343 H34E 0.98 . ?
C343 H34F 0.98 . ?
C344 H34G 0.98 . ?
C344 H34H 0.98 . ?
C344 H34I 0.98 . ?
C35 C36 1.423(7) . ?
C35 H35 0.95 . ?
C36 C361 1.531(8) . ?
C361 C364 1.529(10) . ?
C361 C362 1.533(9) . ?
C361 C363 1.551(10) . ?
C362 H36A 0.98 . ?
C362 H36B 0.98 . ?
C362 H36C 0.98 . ?
C363 H36D 0.98 . ?
C363 H36E 0.98 . ?
C363 H36F 0.98 . ?
C364 H36G 0.98 . ?
C364 H36H 0.98 . ?
C364 H36I 0.98 . ?
C40 C42 1.504(8) . ?
C40 H40A 0.99 . ?
C40 H40B 0.99 . ?
O41 C41 1.321(7) . ?
C41 C42 1.414(8) . ?
C41 C46 1.427(8) . ?
C42 C43 1.389(8) . ?
C43 C44 1.393(8) . ?
C43 H43 0.95 . ?
C44 C45 1.393(9) . ?
C44 C441 1.536(8) . ?
C441 C443 1.483(14) . ?
C441 C442 1.503(14) . ?
C441 C446 1.506(19) . ?
C441 C447 1.526(18) . ?
C441 C444 1.552(13) . ?
C441 C445 1.560(17) . ?
C442 H44A 0.98 . ?
C442 H44B 0.98 . ?
C442 H44C 0.98 . ?
C443 H44D 0.98 . ?
C443 H44E 0.98 . ?
C443 H44F 0.98 . ?
C444 H44G 0.98 . ?
C444 H44H 0.98 . ?
C444 H44I 0.98 . ?
C445 H44J 0.98 . ?
C445 H44K 0.98 . ?
C445 H44L 0.98 . ?
C446 H44M 0.98 . ?
C446 H44N 0.98 . ?
C446 H44O 0.98 . ?
C447 H44P 0.98 . ?
C447 H44Q 0.98 . ?
C447 H44R 0.98 . ?
C45 C46 1.394(8) . ?
C45 H45 0.95 . ?
C46 C461 1.536(8) . ?
C461 C463 1.533(9) . ?
C461 C464 1.535(9) . ?
C461 C462 1.537(9) . ?
C462 H46A 0.98 . ?
C462 H46B 0.98 . ?
C462 H46C 0.98 . ?
C463 H46D 0.98 . ?
C463 H46E 0.98 . ?
C463 H46F 0.98 . ?
C464 H46G 0.98 . ?
C464 H46H 0.98 . ?
C464 H46I 0.98 . ?
C1 C2 1.39 . ?
C1 C6 1.39 . ?
C1 C7 1.49(2) . ?
C2 C3 1.39 . ?
C2 H2 0.95 . ?
C3 C4 1.39 . ?
C3 H3 0.95 . ?
C4 C5 1.39 . ?
C4 H4 0.95 . ?
C5 C6 1.39 . ?
C5 H5 0.95 . ?
C6 H6 0.95 . ?
C7 H7A 0.98 . ?
C7 H7B 0.98 . ?
C7 H7C 0.98 . ?
C1' C2' 1.39 . ?
C1' C6' 1.39 . ?
C1' C7' 1.42(3) . ?
C2' C3' 1.39 . ?
C2' H2' 0.95 . ?
C3' C4' 1.39 . ?
C3' H3' 0.95 . ?
C4' C5' 1.39 . ?
C4' H4' 0.95 . ?
C5' C6' 1.39 . ?
C5' H5' 0.95 . ?
C6' H6' 0.95 . ?
C7' H7'A 0.98 . ?
C7' H7'B 0.98 . ?
C7' H7'C 0.98 . ?

loop_
_geom_torsion_atom_site_label_1
_geom_torsion_atom_site_label_2
_geom_torsion_atom_site_label_3
_geom_torsion_atom_site_label_4
_geom_torsion
_geom_torsion_site_symmetry_1
_geom_torsion_site_symmetry_2
_geom_torsion_site_symmetry_3
_geom_torsion_site_symmetry_4
_geom_torsion_publ_flag
O41 Yb1 Yb2 O21 -69.75(15) . . . . ?
O31 Yb1 Yb2 O21 77.10(17) . . . . ?
O11 Yb1 Yb2 O21 -147.03(17) . . . . ?
N2 Yb1 Yb2 O21 12.27(14) . . . . ?
N203 Yb1 Yb2 O21 81.3(2) . . . . ?
C41 Yb1 Yb2 O21 -57.83(16) . . . . ?
O41 Yb1 Yb2 O11 77.28(17) . . . . ?
O31 Yb1 Yb2 O11 -135.87(19) . . . . ?
N2 Yb1 Yb2 O11 159.30(16) . . . . ?
N203 Yb1 Yb2 O11 -131.7(2) . . . . ?
C41 Yb1 Yb2 O11 89.20(18) . . . . ?
O41 Yb1 Yb2 O31 -146.85(17) . . . . ?
O11 Yb1 Yb2 O31 135.87(19) . . . . ?
N2 Yb1 Yb2 O31 -64.83(17) . . . . ?
N203 Yb1 Yb2 O31 4.2(2) . . . . ?
C41 Yb1 Yb2 O31 -134.93(18) . . . . ?
O41 Yb1 Yb2 N1 13.58(15) . . . . ?
O31 Yb1 Yb2 N1 160.43(17) . . . . ?
O11 Yb1 Yb2 N1 -63.70(17) . . . . ?
N2 Yb1 Yb2 N1 95.60(14) . . . . ?
N203 Yb1 Yb2 N1 164.6(2) . . . . ?
C41 Yb1 Yb2 N1 25.50(16) . . . . ?
O41 Yb1 Yb2 N103 84.0(2) . . . . ?
O31 Yb1 Yb2 N103 -129.1(2) . . . . ?
O11 Yb1 Yb2 N103 6.7(2) . . . . ?
N2 Yb1 Yb2 N103 166.0(2) . . . . ?
N203 Yb1 Yb2 N103 -125.0(3) . . . . ?
C41 Yb1 Yb2 N103 95.9(2) . . . . ?
O41 Yb1 Yb2 C21 -57.45(17) . . . . ?
O31 Yb1 Yb2 C21 89.40(19) . . . . ?
O11 Yb1 Yb2 C21 -134.73(19) . . . . ?
N2 Yb1 Yb2 C21 24.57(16) . . . . ?
N203 Yb1 Yb2 C21 93.6(2) . . . . ?
C41 Yb1 Yb2 C21 -45.52(18) . . . . ?
O21 Yb2 N1 C101 -122.0(4) . . . . ?
O11 Yb2 N1 C101 101.2(4) . . . . ?
O31 Yb2 N1 C101 154.4(3) . . . . ?
N103 Yb2 N1 C101 -5.5(3) . . . . ?
C21 Yb2 N1 C101 -100.7(4) . . . . ?
Yb1 Yb2 N1 C101 137.3(3) . . . . ?
O21 Yb2 N1 C10 113.6(3) . . . . ?
O11 Yb2 N1 C10 -23.2(3) . . . . ?
O31 Yb2 N1 C10 30.0(4) . . . . ?
N103 Yb2 N1 C10 -129.9(4) . . . . ?
C21 Yb2 N1 C10 134.9(4) . . . . ?
Yb1 Yb2 N1 C10 12.8(3) . . . . ?
O21 Yb2 N1 C20 -1.5(3) . . . . ?
O11 Yb2 N1 C20 -138.3(3) . . . . ?
O31 Yb2 N1 C20 -85.0(3) . . . . ?
N103 Yb2 N1 C20 115.1(3) . . . . ?
C21 Yb2 N1 C20 19.8(3) . . . . ?
Yb1 Yb2 N1 C20 -102.2(3) . . . . ?
C10 N1 C101 C102 97.0(6) . . . . ?
C20 N1 C101 C102 -144.2(6) . . . . ?
Yb2 N1 C101 C102 -25.6(6) . . . . ?
N1 C101 C102 N103 61.0(7) . . . . ?
C101 C102 N103 C106 67.9(7) . . . . ?
C101 C102 N103 C104 -168.7(5) . . . . ?
C101 C102 N103 Yb2 -58.0(5) . . . . ?
O21 Yb2 N103 C106 -14.2(6) . . . . ?
O11 Yb2 N103 C106 -161.8(5) . . . . ?
O31 Yb2 N103 C106 121.1(5) . . . . ?
N1 Yb2 N103 C106 -87.5(6) . . . . ?
C21 Yb2 N103 C106 -18.0(6) . . . . ?
Yb1 Yb2 N103 C106 -166.3(5) . . . . ?
O21 Yb2 N103 C104 -146.0(5) . . . . ?
O11 Yb2 N103 C104 66.3(5) . . . . ?
O31 Yb2 N103 C104 -10.7(7) . . . . ?
N1 Yb2 N103 C104 140.6(5) . . . . ?
C21 Yb2 N103 C104 -149.8(5) . . . . ?
Yb1 Yb2 N103 C104 61.9(6) . . . . ?
O21 Yb2 N103 C102 103.9(3) . . . . ?
O11 Yb2 N103 C102 -43.7(4) . . . . ?
O31 Yb2 N103 C102 -120.8(4) . . . . ?
N1 Yb2 N103 C102 30.6(3) . . . . ?
C21 Yb2 N103 C102 100.1(3) . . . . ?
Yb1 Yb2 N103 C102 -48.2(4) . . . . ?
C106 N103 C104 C105 53.4(13) . . . . ?
C102 N103 C104 C105 -66.3(11) . . . . ?
Yb2 N103 C104 C105 -171.9(9) . . . . ?
C104 N103 C106 C107 58.9(10) . . . . ?
C102 N103 C106 C107 177.1(7) . . . . ?
Yb2 N103 C106 C107 -69.6(9) . . . . ?
C101 N1 C10 C12 -53.3(6) . . . . ?
C20 N1 C10 C12 -174.5(4) . . . . ?
Yb2 N1 C10 C12 69.8(5) . . . . ?
O21 Yb2 O11 C11 -98.8(4) . . . . ?
O31 Yb2 O11 C11 -173.3(4) . . . . ?
N1 Yb2 O11 C11 -30.5(4) . . . . ?
N103 Yb2 O11 C11 38.6(4) . . . . ?
C21 Yb2 O11 C11 -65.8(5) . . . . ?
Yb1 Yb2 O11 C11 -145.6(5) . . . . ?
O21 Yb2 O11 Yb1 46.9(2) . . . . ?
O31 Yb2 O11 Yb1 -27.64(12) . . . . ?
N1 Yb2 O11 Yb1 115.10(15) . . . . ?
N103 Yb2 O11 Yb1 -175.79(14) . . . . ?
C21 Yb2 O11 Yb1 79.9(2) . . . . ?
O41 Yb1 O11 C11 43.3(4) . . . . ?
O31 Yb1 O11 C11 177.4(4) . . . . ?
N2 Yb1 O11 C11 120.6(4) . . . . ?
N203 Yb1 O11 C11 -95.7(4) . . . . ?
C41 Yb1 O11 C11 38.6(4) . . . . ?
Yb2 Yb1 O11 C11 149.2(4) . . . . ?
O41 Yb1 O11 Yb2 -105.97(15) . . . . ?
O31 Yb1 O11 Yb2 28.20(12) . . . . ?
N2 Yb1 O11 Yb2 -28.6(2) . . . . ?
N203 Yb1 O11 Yb2 115.1(3) . . . . ?
C41 Yb1 O11 Yb2 -110.63(15) . . . . ?
Yb2 O11 C11 C12 46.0(7) . . . . ?
Yb1 O11 C11 C12 -93.6(5) . . . . ?
Yb2 O11 C11 C16 -132.9(4) . . . . ?
Yb1 O11 C11 C16 87.6(5) . . . . ?
O11 C11 C12 C13 179.9(5) . . . . ?
C16 C11 C12 C13 -1.2(8) . . . . ?
O11 C11 C12 C10 3.5(7) . . . . ?
C16 C11 C12 C10 -177.6(5) . . . . ?
N1 C10 C12 C13 114.7(6) . . . . ?
N1 C10 C12 C11 -68.8(6) . . . . ?
C11 C12 C13 C14 0.2(9) . . . . ?
C10 C12 C13 C14 176.6(5) . . . . ?
C12 C13 C14 C15 0.3(9) . . . . ?
C12 C13 C14 C141 -177.7(6) . . . . ?
C13 C14 C141 C147 -170.2(16) . . . . ?
C15 C14 C141 C147 11.9(18) . . . . ?
C13 C14 C141 C143 -11.1(13) . . . . ?
C15 C14 C141 C143 171.0(11) . . . . ?
C13 C14 C141 C145 64.6(15) . . . . ?
C15 C14 C141 C145 -113.3(14) . . . . ?
C13 C14 C141 C142 114.6(10) . . . . ?
C15 C14 C141 C142 -63.3(11) . . . . ?
C13 C14 C141 C146 -51.3(14) . . . . ?
C15 C14 C141 C146 130.8(13) . . . . ?
C13 C14 C141 C144 -130.1(9) . . . . ?
C15 C14 C141 C144 51.9(10) . . . . ?
C13 C14 C15 C16 0.1(9) . . . . ?
C141 C14 C15 C16 178.1(5) . . . . ?
O11 C11 C16 C15 -179.6(5) . . . . ?
C12 C11 C16 C15 1.6(7) . . . . ?
O11 C11 C16 C161 0.5(8) . . . . ?
C12 C11 C16 C161 -178.3(5) . . . . ?
C14 C15 C16 C11 -1.1(8) . . . . ?
C14 C15 C16 C161 178.8(5) . . . . ?
C11 C16 C161 C163 -176.2(6) . . . . ?
C15 C16 C161 C163 3.9(8) . . . . ?
C11 C16 C161 C164 -54.9(7) . . . . ?
C15 C16 C161 C164 125.2(6) . . . . ?
C11 C16 C161 C162 64.3(7) . . . . ?
C15 C16 C161 C162 -115.6(6) . . . . ?
C101 N1 C20 C22 67.5(6) . . . . ?
C10 N1 C20 C22 -170.0(5) . . . . ?
Yb2 N1 C20 C22 -53.0(5) . . . . ?
O11 Yb2 O21 C21 124.8(4) . . . . ?
O31 Yb2 O21 C21 -168.1(4) . . . . ?
N1 Yb2 O21 C21 57.8(4) . . . . ?
N103 Yb2 O21 C21 -9.4(4) . . . . ?
Yb1 Yb2 O21 C21 153.6(4) . . . . ?
Yb2 O21 C21 C22 -63.9(6) . . . . ?
Yb2 O21 C21 C26 114.8(5) . . . . ?
O11 Yb2 C21 O21 -80.0(4) . . . . ?
O31 Yb2 C21 O21 13.1(4) . . . . ?
N1 Yb2 C21 O21 -117.0(4) . . . . ?
N103 Yb2 C21 O21 171.3(4) . . . . ?
Yb1 Yb2 C21 O21 -31.1(4) . . . . ?
O21 Yb2 C21 C22 128.1(6) . . . . ?
O11 Yb2 C21 C22 48.1(4) . . . . ?
O31 Yb2 C21 C22 141.2(3) . . . . ?
N1 Yb2 C21 C22 11.1(3) . . . . ?
N103 Yb2 C21 C22 -60.6(3) . . . . ?
Yb1 Yb2 C21 C22 97.0(3) . . . . ?
O21 Yb2 C21 C26 -98.2(6) . . . . ?
O11 Yb2 C21 C26 -178.2(4) . . . . ?
O31 Yb2 C21 C26 -85.1(5) . . . . ?
N1 Yb2 C21 C26 144.8(5) . . . . ?
N103 Yb2 C21 C26 73.1(5) . . . . ?
Yb1 Yb2 C21 C26 -129.3(4) . . . . ?
O21 C21 C22 C23 173.9(5) . . . . ?
C26 C21 C22 C23 -5.0(8) . . . . ?
Yb2 C21 C22 C23 135.7(5) . . . . ?
O21 C21 C22 C20 -6.5(8) . . . . ?
C26 C21 C22 C20 174.6(5) . . . . ?
Yb2 C21 C22 C20 -44.7(5) . . . . ?
N1 C20 C22 C23 -104.3(6) . . . . ?
N1 C20 C22 C21 76.1(6) . . . . ?
C21 C22 C23 C24 0.0(9) . . . . ?
C20 C22 C23 C24 -179.6(5) . . . . ?
C22 C23 C24 C25 3.8(9) . . . . ?
C22 C23 C24 C241 -174.8(6) . . . . ?
C23 C24 C241 C242 -3.2(9) . . . . ?
C25 C24 C241 C242 178.3(7) . . . . ?
C23 C24 C241 C244 116.0(7) . . . . ?
C25 C24 C241 C244 -62.6(8) . . . . ?
C23 C24 C241 C243 -125.6(7) . . . . ?
C25 C24 C241 C243 55.9(9) . . . . ?
C23 C24 C25 C26 -2.7(9) . . . . ?
C241 C24 C25 C26 175.9(6) . . . . ?
C24 C25 C26 C21 -2.1(9) . . . . ?
C24 C25 C26 C261 175.9(6) . . . . ?
O21 C21 C26 C25 -172.9(5) . . . . ?
C22 C21 C26 C25 5.9(8) . . . . ?
Yb2 C21 C26 C25 -119.4(5) . . . . ?
O21 C21 C26 C261 9.0(8) . . . . ?
C22 C21 C26 C261 -172.2(5) . . . . ?
Yb2 C21 C26 C261 62.5(7) . . . . ?
C25 C26 C261 C264 121.1(6) . . . . ?
C21 C26 C261 C264 -60.9(7) . . . . ?
C25 C26 C261 C262 -0.3(8) . . . . ?
C21 C26 C261 C262 177.7(6) . . . . ?
C25 C26 C261 C263 -119.3(6) . . . . ?
C21 C26 C261 C263 58.7(7) . . . . ?
O41 Yb1 N2 C201 -122.6(3) . . . . ?
O31 Yb1 N2 C201 101.8(3) . . . . ?
O11 Yb1 N2 C201 156.4(3) . . . . ?
N203 Yb1 N2 C201 -5.9(3) . . . . ?
C41 Yb1 N2 C201 -102.0(3) . . . . ?
Yb2 Yb1 N2 C201 138.5(3) . . . . ?
O41 Yb1 N2 C40 -1.2(3) . . . . ?
O31 Yb1 N2 C40 -136.9(3) . . . . ?
O11 Yb1 N2 C40 -82.2(4) . . . . ?
N203 Yb1 N2 C40 115.5(3) . . . . ?
C41 Yb1 N2 C40 19.4(3) . . . . ?
Yb2 Yb1 N2 C40 -100.1(3) . . . . ?
O41 Yb1 N2 C30 114.7(3) . . . . ?
O31 Yb1 N2 C30 -20.9(3) . . . . ?
O11 Yb1 N2 C30 33.7(4) . . . . ?
N203 Yb1 N2 C30 -128.5(3) . . . . ?
C41 Yb1 N2 C30 135.3(3) . . . . ?
Yb2 Yb1 N2 C30 15.9(3) . . . . ?
C40 N2 C201 C202 -143.0(5) . . . . ?
C30 N2 C201 C202 98.5(6) . . . . ?
Yb1 N2 C201 C202 -23.1(6) . . . . ?
N2 C201 C202 N203 60.3(7) . . . . ?
C201 C202 N203 C206 65.7(7) . . . . ?
C201 C202 N203 C204 -168.8(6) . . . . ?
C201 C202 N203 Yb1 -58.6(5) . . . . ?
O41 Yb1 N203 C206 -17.3(6) . . . . ?
O31 Yb1 N203 C206 -163.5(5) . . . . ?
O11 Yb1 N203 C206 117.6(5) . . . . ?
N2 Yb1 N203 C206 -89.5(5) . . . . ?
C41 Yb1 N203 C206 -20.8(5) . . . . ?
Yb2 Yb1 N203 C206 -166.3(5) . . . . ?
O41 Yb1 N203 C202 104.0(4) . . . . ?
O31 Yb1 N203 C202 -42.2(4) . . . . ?
O11 Yb1 N203 C202 -121.2(4) . . . . ?
N2 Yb1 N203 C202 31.7(4) . . . . ?
C41 Yb1 N203 C202 100.4(4) . . . . ?
Yb2 Yb1 N203 C202 -45.0(4) . . . . ?
O41 Yb1 N203 C204 -145.0(5) . . . . ?
O31 Yb1 N203 C204 68.8(5) . . . . ?
O11 Yb1 N203 C204 -10.2(6) . . . . ?
N2 Yb1 N203 C204 142.7(5) . . . . ?
C41 Yb1 N203 C204 -148.6(5) . . . . ?
Yb2 Yb1 N203 C204 66.0(5) . . . . ?
C206 N203 C204 C205 54.6(10) . . . . ?
C202 N203 C204 C205 -69.9(9) . . . . ?
Yb1 N203 C204 C205 -175.9(7) . . . . ?
C202 N203 C206 C207 -178.8(7) . . . . ?
C204 N203 C206 C207 59.6(9) . . . . ?
Yb1 N203 C206 C207 -64.3(9) . . . . ?
C201 N2 C30 C32 -54.4(6) . . . . ?
C40 N2 C30 C32 -175.5(4) . . . . ?
Yb1 N2 C30 C32 67.4(5) . . . . ?
O41 Yb1 O31 C31 -101.9(4) . . . . ?
O11 Yb1 O31 C31 -175.7(4) . . . . ?
N2 Yb1 O31 C31 -34.3(4) . . . . ?
N203 Yb1 O31 C31 34.5(4) . . . . ?
C41 Yb1 O31 C31 -71.1(5) . . . . ?
Yb2 Yb1 O31 C31 -148.1(5) . . . . ?
O41 Yb1 O31 Yb2 46.2(2) . . . . ?
O11 Yb1 O31 Yb2 -27.60(12) . . . . ?
N2 Yb1 O31 Yb2 113.72(15) . . . . ?
N203 Yb1 O31 Yb2 -177.44(14) . . . . ?
C41 Yb1 O31 Yb2 77.0(2) . . . . ?
O21 Yb2 O31 C31 43.9(4) . . . . ?
O11 Yb2 O31 C31 179.1(4) . . . . ?
N1 Yb2 O31 C31 123.7(4) . . . . ?
N103 Yb2 O31 C31 -95.6(4) . . . . ?
C21 Yb2 O31 C31 38.6(4) . . . . ?
Yb1 Yb2 O31 C31 151.1(4) . . . . ?
O21 Yb2 O31 Yb1 -107.23(15) . . . . ?
O11 Yb2 O31 Yb1 28.03(12) . . . . ?
N1 Yb2 O31 Yb1 -27.4(2) . . . . ?
N103 Yb2 O31 Yb1 113.3(3) . . . . ?
C21 Yb2 O31 Yb1 -112.48(15) . . . . ?
Yb1 O31 C31 C36 -130.8(5) . . . . ?
Yb2 O31 C31 C36 87.2(5) . . . . ?
Yb1 O31 C31 C32 49.8(6) . . . . ?
Yb2 O31 C31 C32 -92.1(5) . . . . ?
O31 C31 C32 C33 177.3(5) . . . . ?
C36 C31 C32 C33 -2.1(8) . . . . ?
O31 C31 C32 C30 1.5(7) . . . . ?
C36 C31 C32 C30 -177.9(5) . . . . ?
N2 C30 C32 C33 117.1(5) . . . . ?
N2 C30 C32 C31 -67.0(6) . . . . ?
C31 C32 C33 C34 0.3(8) . . . . ?
C30 C32 C33 C34 176.1(5) . . . . ?
C32 C33 C34 C35 0.5(9) . . . . ?
C32 C33 C34 C341 -176.2(6) . . . . ?
C33 C34 C341 C342 -135.3(7) . . . . ?
C35 C34 C341 C342 48.1(9) . . . . ?
C33 C34 C341 C344 -13.1(10) . . . . ?
C35 C34 C341 C344 170.3(8) . . . . ?
C33 C34 C341 C343 106.5(7) . . . . ?
C35 C34 C341 C343 -70.1(8) . . . . ?
C33 C34 C35 C36 0.4(10) . . . . ?
C341 C34 C35 C36 177.2(6) . . . . ?
O31 C31 C36 C35 -176.5(5) . . . . ?
C32 C31 C36 C35 2.9(8) . . . . ?
O31 C31 C36 C361 1.5(9) . . . . ?
C32 C31 C36 C361 -179.2(5) . . . . ?
C34 C35 C36 C31 -2.1(9) . . . . ?
C34 C35 C36 C361 179.8(6) . . . . ?
C31 C36 C361 C364 61.4(8) . . . . ?
C35 C36 C361 C364 -120.8(6) . . . . ?
C31 C36 C361 C362 -179.2(7) . . . . ?
C35 C36 C361 C362 -1.3(9) . . . . ?
C31 C36 C361 C363 -57.2(8) . . . . ?
C35 C36 C361 C363 120.7(7) . . . . ?
C201 N2 C40 C42 68.5(6) . . . . ?
C30 N2 C40 C42 -170.1(4) . . . . ?
Yb1 N2 C40 C42 -52.2(5) . . . . ?
O31 Yb1 O41 C41 124.3(4) . . . . ?
O11 Yb1 O41 C41 -168.9(4) . . . . ?
N2 Yb1 O41 C41 57.5(4) . . . . ?
N203 Yb1 O41 C41 -9.2(4) . . . . ?
Yb2 Yb1 O41 C41 152.7(4) . . . . ?
Yb1 O41 C41 C42 -63.2(6) . . . . ?
Yb1 O41 C41 C46 117.1(5) . . . . ?
O31 Yb1 C41 O41 -78.3(4) . . . . ?
O11 Yb1 C41 O41 12.0(4) . . . . ?
N2 Yb1 C41 O41 -117.2(4) . . . . ?
N203 Yb1 C41 O41 171.5(4) . . . . ?
Yb2 Yb1 C41 O41 -31.4(4) . . . . ?
O41 Yb1 C41 C42 128.1(6) . . . . ?
O31 Yb1 C41 C42 49.8(4) . . . . ?
O11 Yb1 C41 C42 140.1(3) . . . . ?
N2 Yb1 C41 C42 10.9(3) . . . . ?
N203 Yb1 C41 C42 -60.5(3) . . . . ?
Yb2 Yb1 C41 C42 96.6(3) . . . . ?
O41 Yb1 C41 C46 -95.4(6) . . . . ?
O31 Yb1 C41 C46 -173.6(4) . . . . ?
O11 Yb1 C41 C46 -83.4(5) . . . . ?
N2 Yb1 C41 C46 147.5(5) . . . . ?
N203 Yb1 C41 C46 76.1(5) . . . . ?
Yb2 Yb1 C41 C46 -126.8(5) . . . . ?
O41 C41 C42 C43 175.7(5) . . . . ?
C46 C41 C42 C43 -4.5(8) . . . . ?
Yb1 C41 C42 C43 139.5(5) . . . . ?
O41 C41 C42 C40 -7.0(7) . . . . ?
C46 C41 C42 C40 172.7(5) . . . . ?
Yb1 C41 C42 C40 -43.3(5) . . . . ?
N2 C40 C42 C43 -108.5(6) . . . . ?
N2 C40 C42 C41 74.2(6) . . . . ?
C41 C42 C43 C44 -0.9(8) . . . . ?
C40 C42 C43 C44 -178.1(5) . . . . ?
C42 C43 C44 C45 4.5(8) . . . . ?
C42 C43 C44 C441 -175.3(6) . . . . ?
C45 C44 C441 C443 119.4(10) . . . . ?
C43 C44 C441 C443 -60.8(10) . . . . ?
C45 C44 C441 C442 -114.3(12) . . . . ?
C43 C44 C441 C442 65.4(12) . . . . ?
C45 C44 C441 C446 66(2) . . . . ?
C43 C44 C441 C446 -115(2) . . . . ?
C45 C44 C441 C447 -64(2) . . . . ?
C43 C44 C441 C447 115(2) . . . . ?
C45 C44 C441 C444 2.0(10) . . . . ?
C43 C44 C441 C444 -178.3(7) . . . . ?
C45 C44 C441 C445 -178.7(14) . . . . ?
C43 C44 C441 C445 1.1(15) . . . . ?
C43 C44 C45 C46 -2.8(9) . . . . ?
C441 C44 C45 C46 177.0(6) . . . . ?
C44 C45 C46 C41 -2.5(9) . . . . ?
C44 C45 C46 C461 175.6(5) . . . . ?
O41 C41 C46 C45 -174.2(5) . . . . ?
C42 C41 C46 C45 6.1(8) . . . . ?
Yb1 C41 C46 C45 -122.8(5) . . . . ?
O41 C41 C46 C461 7.6(8) . . . . ?
C42 C41 C46 C461 -172.1(5) . . . . ?
Yb1 C41 C46 C461 59.0(7) . . . . ?
C45 C46 C461 C463 118.7(6) . . . . ?
C41 C46 C461 C463 -63.2(7) . . . . ?
C45 C46 C461 C464 -2.1(8) . . . . ?
C41 C46 C461 C464 176.0(5) . . . . ?
C45 C46 C461 C462 -120.5(6) . . . . ?
C41 C46 C461 C462 57.6(7) . . . . ?
C6 C1 C2 C3 0.0 . . . . ?
C7 C1 C2 C3 178.7(14) . . . . ?
C1 C2 C3 C4 0.0 . . . . ?
C2 C3 C4 C5 0.0 . . . . ?
C3 C4 C5 C6 0.0 . . . . ?
C4 C5 C6 C1 0.0 . . . . ?
C2 C1 C6 C5 0.0 . . . . ?
C7 C1 C6 C5 -178.7(14) . . . . ?
C6' C1' C2' C3' 0.0 . . . . ?
C7' C1' C2' C3' 179(3) . . . . ?
C1' C2' C3' C4' 0.0 . . . . ?
C2' C3' C4' C5' 0.0 . . . . ?
C3' C4' C5' C6' 0.0 . . . . ?
C4' C5' C6' C1' 0.0 . . . . ?
C2' C1' C6' C5' 0.0 . . . . ?
C7' C1' C6' C5' -179(2) . . . . ?
